data_1574052
loop_
_publ_author_name
'G&#xf3;mez-Mu&#xf1;oz, Iv&#xe1;n'
'Hu, Ziqi'
'Vit&#xf3;rica-Yrez&#xe1;bal, I&#xf1;igo J'
'Coronado, Eugenio'
'M&#xed;nguez Espallargas, Guillermo'

_publ_section_title
;
 Implementing magnetic properties on demand with a dynamic
 lanthanoid-organic framework.
;
_journal_issue 6
_journal_name_full 'Chemical science'
_journal_page_first 2879
_journal_page_last 2885
_journal_paper_doi 10.1039/d4sc07042a
_journal_volume 16
_journal_year 2025
_chemical_formula_moiety 'C28.5 H19 Ce N0.5 O6.75'
_chemical_formula_sum 'C28.5 H19 Ce N0.5 O6.75'
_chemical_formula_weight 616.56
_space_group_crystal_system monoclinic
_space_group_IT_number 14
_space_group_name_Hall '-P 2yn'
_space_group_name_H-M_alt 'P 1 21/n 1'
_atom_sites_solution_hydrogens mixed
_atom_sites_solution_primary dual
_audit_creation_date 2024-05-28
_audit_creation_method
;
Olex2 1.5
(compiled 2024.02.16 svn.r378c4104 for OlexSys, GUI svn.r6928)
;
_audit_update_record
;
2024-09-16 deposited with the CCDC.	2025-01-13 downloaded from the CCDC.
;
_cell_angle_alpha 90
_cell_angle_beta 94.4230(10)
_cell_angle_gamma 90
_cell_formula_units_Z 16
_cell_length_a 15.3286(3)
_cell_length_b 20.5857(4)
_cell_length_c 32.2184(4)
_cell_measurement_reflns_used 16446
_cell_measurement_temperature 119.4(9)
_cell_measurement_theta_max 19.7890
_cell_measurement_theta_min 3.0320
_cell_volume 10136.2(3)
_computing_cell_refinement 'CrysAlisPro 1.171.43.92a (Rigaku OD, 2023)'
_computing_data_collection 'CrysAlisPro system (CCD 41.109a (release 07-05-2021))'
_computing_data_reduction 'CrysAlisPro 1.171.43.92a (Rigaku OD, 2023)'
_computing_molecular_graphics 'Olex2 1.5 (Dolomanov et al., 2009)'
_computing_publication_material 'Olex2 1.5 (Dolomanov et al., 2009)'
_computing_structure_refinement 'SHELXL 2018/3 (Sheldrick, 2015)'
_computing_structure_solution 'SHELXT 2018/2 (Sheldrick, 2018)'
_diffrn_ambient_environment N~2~
_diffrn_ambient_temperature 119.4(9)
_diffrn_detector 'CCD plate'
_diffrn_detector_area_resol_mean 16.0267
_diffrn_detector_type Sapphire3
_diffrn_measured_fraction_theta_full 0.997
_diffrn_measured_fraction_theta_max 0.997
_diffrn_measurement_details
;
List of Runs (angles in degrees, time in seconds):

  # Type    Start    End  Width  t~exp~   \w     \q     \k     \f   Frames
#--------------------------------------------------------------------------
  1  \w    -78.00 -11.00   1.00   11.50    --  -14.81 134.00  53.13   67
  2  \w    -45.00  42.00   1.00   11.50    --  -14.81  77.00-150.00   87
  3  \w    -14.00  42.00   1.00   11.50    --   15.83  77.00  60.00   56
  4  \w    -57.00  41.00   1.00   11.50    --   15.83 -38.00 150.00   98
  5  \w    -53.00  37.00   1.00   11.50    --   15.83 -57.00 -30.00   90
  6  \w     -6.00  85.00   1.00   11.50    --   15.83  57.00 120.00   91
  7  \w     -6.00  85.00   1.00   11.50    --   15.83  57.00 -30.00   91
  8  \w     -6.00  85.00   1.00   11.50    --   15.83  57.00-120.00   91
  9  \w    -42.00  46.00   1.00   11.50    --   15.83 -77.00  90.00   88
 10  \w     11.00  79.00   1.00   11.50    --   15.83-134.00 -57.01   68
 11  \w    -87.00  11.00   1.00   11.50    --  -14.81 -38.00  30.00   98
 12  \w    -79.00 -12.00   1.00   11.50    --  -14.81 136.00 148.96   67
 13  \w    -15.00  58.00   1.00   11.50    --   15.83 -99.00   0.00   73
 14  \w      2.00  71.00   1.00   11.50    --   15.83-121.00  79.78   69
 15  \w    -57.00  89.00   1.00   11.50    --   15.83   0.00-180.00  146
 16  \w      8.00  75.00   1.00   11.50    --   15.83-128.00  26.37   67
 17  \w    -57.00  89.00   1.00   11.50    --   15.83   0.00-120.00  146
 18  \w    -57.00  73.00   1.00   11.50    --   15.83   0.00 -90.00  130
 19  \w    -57.00  89.00   1.00   11.50    --   15.83   0.00-150.00  146
;
_diffrn_measurement_device 'four-circle diffractometer'
_diffrn_measurement_device_type 'SuperNova, Single source at offset/far, Sapphire3'
_diffrn_measurement_method '\w scans'
_diffrn_orient_matrix_type 'CrysAlisPro convention (1999,Acta A55,543-557)'
_diffrn_orient_matrix_UB_11 -0.0157567000
_diffrn_orient_matrix_UB_12 0.0289965000
_diffrn_orient_matrix_UB_13 -0.0098084000
_diffrn_orient_matrix_UB_21 0.0430386000
_diffrn_orient_matrix_UB_22 0.0129198000
_diffrn_orient_matrix_UB_23 0.0016228000
_diffrn_orient_matrix_UB_31 0.0073610000
_diffrn_orient_matrix_UB_32 -0.0133669000
_diffrn_orient_matrix_UB_33 -0.0197208000
_diffrn_radiation_monochromator mirror
_diffrn_radiation_probe x-ray
_diffrn_radiation_type 'Mo K\a'
_diffrn_radiation_wavelength 0.71073
_diffrn_reflns_av_R_equivalents 0.1634
_diffrn_reflns_av_unetI/netI 0.0652
_diffrn_reflns_Laue_measured_fraction_full 0.997
_diffrn_reflns_Laue_measured_fraction_max 0.997
_diffrn_reflns_limit_h_max 15
_diffrn_reflns_limit_h_min -15
_diffrn_reflns_limit_k_max 20
_diffrn_reflns_limit_k_min -20
_diffrn_reflns_limit_l_max 32
_diffrn_reflns_limit_l_min -32
_diffrn_reflns_number 221389
_diffrn_reflns_point_group_measured_fraction_full 0.997
_diffrn_reflns_point_group_measured_fraction_max 0.997
_diffrn_reflns_theta_full 20.812
_diffrn_reflns_theta_max 20.812
_diffrn_reflns_theta_min 2.843
_diffrn_source 'micro-focus sealed X-ray tube'
_diffrn_source_type 'SuperNova (Mo) X-ray Source'
_exptl_absorpt_coefficient_mu 1.842
_exptl_absorpt_correction_T_max 1.00000
_exptl_absorpt_correction_T_min 0.84963
_exptl_absorpt_correction_type multi-scan
_exptl_absorpt_process_details
;
CrysAlisPro 1.171.43.92a (Rigaku Oxford Diffraction, 2023)
Empirical absorption correction using spherical harmonics,
implemented in SCALE3 ABSPACK scaling algorithm.
;
_exptl_crystal_colour 'clear colourless'
_exptl_crystal_colour_lustre clear
_exptl_crystal_colour_primary colourless
_exptl_crystal_density_diffrn 1.616
_exptl_crystal_description plank
_exptl_crystal_F_000 4888
_exptl_crystal_size_max 0.17
_exptl_crystal_size_mid 0.08
_exptl_crystal_size_min 0.02
_refine_diff_density_max 4.174
_refine_diff_density_min -2.251
_refine_diff_density_rms 0.203
_refine_ls_extinction_method none
_refine_ls_goodness_of_fit_ref 1.022
_refine_ls_hydrogen_treatment constr
_refine_ls_matrix_type full
_refine_ls_number_parameters 1321
_refine_ls_number_reflns 10599
_refine_ls_number_restraints 1235
_refine_ls_restrained_S_all 0.968
_refine_ls_R_factor_all 0.1181
_refine_ls_R_factor_gt 0.0795
_refine_ls_shift/su_max 0.001
_refine_ls_shift/su_mean 0.000
_refine_ls_structure_factor_coef Fsqd
_refine_ls_weighting_details 'w=1/[\s^2^(Fo^2^)+(0.1180P)^2^+220.5871P] where P=(Fo^2^+2Fc^2^)/3'
_refine_ls_weighting_scheme calc
_refine_ls_wR_factor_gt 0.1942
_refine_ls_wR_factor_ref 0.2288
_reflns_Friedel_coverage 0.000
_reflns_number_gt 7452
_reflns_number_total 10599
_reflns_threshold_expression 'I > 2\s(I)'
_cod_data_source_file d4sc07042a2.cif
_cod_data_source_block sx975
_cod_original_formula_sum 'C28.50 H19 Ce N0.50 O6.75'
_cod_database_code 1574052
_shelx_shelxl_version_number 2018/3
_chemical_oxdiff_formula 'C11 H10 N O Ce'
_shelx_space_group_comment
;
The symmetry employed for this shelxl refinement is uniquely defined
by the following loop, which should always be used as a source of
symmetry information in preference to the above space-group names.
They are only intended as comments.
;
_shelx_estimated_absorpt_t_max 0.964
_shelx_estimated_absorpt_t_min 0.745
_olex2_refinement_description
;
1. Restrained distances
 Ce3-O27 \\sim Ce3-O28
 with sigma of 0.02
 O27-C110 \\sim O28-C113
 with sigma of 0.02
 C110-N041 \\sim C113-N0
 with sigma of 0.02
 N041-C112 \\sim N0-C115
 with sigma of 0.02
 N041-C111 \\sim N0-C114
 with sigma of 0.02
 Ce3-C110 \\sim Ce3-C113
 with sigma of 0.04
 O27-N041 \\sim O28-N0
 with sigma of 0.04
 C110-C112 \\sim C113-C115
 with sigma of 0.04
 C110-C111 \\sim C113-C114
 with sigma of 0.04
 C112-C111 \\sim C115-C114
 with sigma of 0.04
2. Uiso/Uaniso restraints and constraints
O27 \\sim C110 \\sim N041 \\sim C112 \\sim C111 \\sim O28 \\sim C113 \\sim N0
\\sim C115 \\sim C114: within 2A with sigma of 0.02 and sigma for terminal
atoms of 0.04 within 2A
C115 \\sim N0 \\sim C114: within 2A with sigma of 0.01 and sigma for terminal
atoms of 0.02 within 2A
3. Rigid body (RIGU) restrains
 All non-hydrogen atoms
 with sigma for 1-2 distances of 0.002 and sigma for 1-3 distances of 0.002
 O27, C110, N041, C112, C111
 with sigma for 1-2 distances of 0.004 and sigma for 1-3 distances of 0.004
 O28, C113, N0, C115, C114
 with sigma for 1-2 distances of 0.004 and sigma for 1-3 distances of 0.004
4. Others
 Sof(O28)=Sof(C113)=Sof(H113)=Sof(N0)=Sof(C115)=Sof(H11G)=Sof(H11H)=Sof(H11I)=
 Sof(C114)=Sof(H11J)=Sof(H11K)=Sof(H11L)=1-FVAR(1)
 Sof(O27)=Sof(C110)=Sof(H110)=Sof(N041)=Sof(C112)=Sof(H11A)=Sof(H11B)=
 Sof(H11C)=Sof(C111)=Sof(H11D)=Sof(H11E)=Sof(H11F)=FVAR(1)
5.a Rotating group:
 O25(H25A,H25B)
5.b Me refined with riding coordinates:
 C109(H10A,H10B,H10C), C108(H10D,H10E,H10F), C112(H11A,H11B,H11C), C111(H11D,
 H11E,H11F), C115(H11G,H11H,H11I), C114(H11J,H11K,H11L)
5.c Aromatic/amide H refined with riding coordinates:
 C49(H49), C40(H40), C38(H38), C13(H13), C36(H36), C50(H50), C01B(H01B),
 C9(H9), C22(H22), C102(H102), C101(H101), C30(H30), C52(H52), C79(H79),
 C23(H23), C25(H25), C91(H91), C11(H11), C6(H6), C78(H78), C89(H89), C59(H59),
 C98(H98), C26(H26), C76(H76), C53(H53), C87(H87), C83(H83), C19(H19), C84(H84),
  C104(H104), C33(H33), C86(H86), C60(H60), C66(H66), C105(H105), C3(H3),
 C57(H57), C97(H97), C64(H64), C7(H7), C62(H62), C95(H95), C31(H31), C42(H42),
 C56(H56), C43(H43), C34(H34), C18(H18), C4(H4), C16(H16), C45(H45), C46(H46),
 C15(H15), C75(H75), C72(H72), C107(H107), C68(H68), C94(H94), C71(H71),
 C69(H69), C110(H110), C113(H113)
;
_olex2_date_sample_data_collection 2022-01-11
_olex2_submission_special_instructions 'No special instructions were received'
_oxdiff_exptl_absorpt_empirical_details
;
Empirical correction (ABSPACK) includes:
- Absorption correction using spherical harmonics
- Frame scaling
;
_oxdiff_exptl_absorpt_empirical_full_max 1.226
_oxdiff_exptl_absorpt_empirical_full_min 0.907

loop_
_space_group_symop_operation_xyz
'x, y, z'
'-x+1/2, y+1/2, -z+1/2'
'-x, -y, -z'
'x-1/2, -y-1/2, z-1/2'

loop_
_atom_site_label
_atom_site_type_symbol
_atom_site_fract_x
_atom_site_fract_y
_atom_site_fract_z
_atom_site_U_iso_or_equiv
_atom_site_adp_type
_atom_site_occupancy
_atom_site_site_symmetry_order
_atom_site_calc_flag
_atom_site_refinement_flags_posn
_atom_site_refinement_flags_adp
_atom_site_refinement_flags_occupancy
_atom_site_disorder_assembly
_atom_site_disorder_group
Ce4 Ce 0.69583(6) 0.79504(5) 0.19221(3) 0.0281(3) Uani 1 1 d . . . . .
Ce3 Ce 0.42034(6) 0.80759(5) 0.66329(3) 0.0297(3) Uani 1 1 d D . . . .
Ce2 Ce 0.05232(6) 0.31445(5) 0.33477(3) 0.0305(3) Uani 1 1 d . . . . .
Ce1 Ce 0.31502(6) 0.18217(5) 0.31867(3) 0.0369(3) Uani 1 1 d . . . . .
O5 O -0.0403(7) 0.2522(5) 0.7922(3) 0.034(3) Uani 1 1 d . . . . .
O15 O 0.5475(6) 0.7539(5) 0.2158(3) 0.026(2) Uani 1 1 d . . . . .
O22 O 0.8305(6) 0.7379(5) 0.2252(3) 0.027(2) Uani 1 1 d . . . . .
O21 O 0.9053(6) 0.6472(5) 0.2322(3) 0.030(2) Uani 1 1 d . . . . .
O13 O -0.0799(7) 0.3836(5) 0.3156(3) 0.033(2) Uani 1 1 d . . . . .
O25 O 0.7665(7) 0.8908(5) 0.2312(3) 0.035(3) Uani 1 1 d . . . . .
H25A H 0.727491 0.920958 0.233734 0.052 Uiso 1 1 d R U . . .
H25B H 0.804642 0.908591 0.216063 0.052 Uiso 1 1 d R U . . .
O16 O 0.6338(7) 0.8034(5) 0.2635(3) 0.028(2) Uani 1 1 d . . . . .
O6 O -0.1304(7) 0.3021(5) 0.7469(3) 0.029(2) Uani 1 1 d . . . . .
O1 O 0.1979(8) 0.1465(6) 0.3588(3) 0.043(3) Uani 1 1 d . . . . .
O4 O 0.5426(7) -0.1184(5) 0.6788(3) 0.038(3) Uani 1 1 d . . . . .
O18 O 0.3078(9) 0.7299(6) 0.6360(3) 0.053(3) Uani 1 1 d . . . . .
O11 O 0.4047(8) 0.2223(6) -0.1301(3) 0.045(3) Uani 1 1 d . . . . .
O17 O 0.2599(8) 0.6300(6) 0.6392(3) 0.051(3) Uani 1 1 d . . . . .
O9 O 0.6844(7) 0.6770(5) 0.1828(3) 0.041(3) Uani 1 1 d . . . . .
O12 O 0.4988(8) 0.1600(6) -0.0927(3) 0.042(3) Uani 1 1 d . . . . .
O2 O 0.0860(8) 0.2172(6) 0.3664(3) 0.045(3) Uani 1 1 d . . . . .
O7 O 0.1540(8) 0.2693(6) 0.2781(3) 0.050(3) Uani 1 1 d . . . . .
O10 O 0.7882(8) 0.6273(6) 0.1492(4) 0.050(3) Uani 1 1 d . . . . .
O26 O 0.2369(8) 0.1041(6) 0.2706(3) 0.050(3) Uani 1 1 d . . . . .
O8 O 0.0900(8) 0.3652(6) 0.2711(3) 0.050(3) Uani 1 1 d . . . . .
O20 O 0.1885(7) 0.3515(6) 0.3641(4) 0.046(3) Uani 1 1 d . . . . .
O14 O -0.1238(8) 0.4620(5) 0.2702(4) 0.047(3) Uani 1 1 d . . . . .
O3 O 0.6472(8) -0.0602(5) 0.6534(4) 0.048(3) Uani 1 1 d . . . . .
C80 C 0.8492(9) 0.6844(7) 0.2444(4) 0.022(3) Uani 1 1 d . . . . .
O19 O 0.2904(8) 0.2882(6) 0.3394(4) 0.056(3) Uani 1 1 d . . . . .
O23 O 0.5053(10) 0.7479(7) 0.6192(4) 0.068(4) Uani 1 1 d . . . . .
O24 O 0.6180(10) 0.8070(7) 0.6092(4) 0.076(4) Uani 1 1 d . . . . .
C49 C 0.4548(10) 0.7445(7) 0.3530(4) 0.026(3) Uani 1 1 d . . . . .
H49 H 0.447741 0.767191 0.378145 0.031 Uiso 1 1 calc R U . . .
C40 C 0.2167(9) 0.6126(7) 0.4208(4) 0.022(3) Uani 1 1 d . . . . .
H40 H 0.173773 0.595509 0.437541 0.026 Uiso 1 1 calc R U . . .
C38 C 0.3490(10) 0.6697(7) 0.4153(4) 0.026(3) Uani 1 1 d . . . . .
H38 H 0.397765 0.692615 0.428135 0.032 Uiso 1 1 calc R U . . .
C00Z C 0.5690(10) 0.7681(7) 0.2545(4) 0.025(3) Uani 1 1 d . . . . .
O27 O 0.4217(10) 0.8686(7) 0.5952(4) 0.036(4) Uiso 0.766(13) 1 d D U P A 1
C39 C 0.2862(10) 0.6461(7) 0.4401(4) 0.025(3) Uani 1 1 d . . . . .
C24 C -0.0190(9) 0.2352(7) 0.7198(4) 0.022(3) Uani 1 1 d . . . . .
C13 C 0.1399(10) 0.1773(7) 0.5864(4) 0.025(3) Uani 1 1 d . . . . .
H13 H 0.089193 0.199612 0.575146 0.030 Uiso 1 1 calc R U . . .
C32 C 0.1316(10) 0.5626(7) 0.3580(5) 0.026(3) Uani 1 1 d . . . . .
C36 C 0.2702(10) 0.6286(7) 0.3543(4) 0.022(3) Uani 1 1 d . . . . .
H36 H 0.263308 0.623843 0.324897 0.027 Uiso 1 1 calc R U . . .
C1 C 0.1487(11) 0.1804(8) 0.3809(5) 0.035(3) Uani 1 1 d . . . . .
C50 C 0.5090(10) 0.7703(7) 0.3243(4) 0.023(3) Uani 1 1 d . . . . .
H50 H 0.539611 0.809699 0.330333 0.028 Uiso 1 1 calc R U . . .
C21 C 0.0867(9) 0.1889(7) 0.6589(4) 0.022(3) Uani 1 1 d . . . . .
C47 C 0.2930(13) 0.6748(9) 0.6189(5) 0.046(4) Uani 1 1 d . . . . .
C51 C 0.5185(10) 0.7383(7) 0.2866(4) 0.026(3) Uani 1 1 d . . . . .
C01B C 0.4539(10) 0.4103(8) 0.0602(5) 0.029(3) Uani 1 1 d . . . . .
H01B H 0.493161 0.421651 0.040025 0.035 Uiso 1 1 calc R U . . .
C27 C -0.0666(11) 0.2657(7) 0.7533(5) 0.029(3) Uani 1 1 d . . . . .
C77 C 0.8026(10) 0.6675(8) 0.2812(5) 0.029(3) Uani 1 1 d . . . . .
C9 C 0.2744(10) 0.1250(7) 0.5766(4) 0.025(3) Uani 1 1 d . . . . .
H9 H 0.316751 0.111557 0.558373 0.030 Uiso 1 1 calc R U . . .
C14 C 0.3683(10) 0.0748(7) 0.6349(5) 0.027(3) Uani 1 1 d . . . . .
C22 C 0.0379(9) 0.2443(7) 0.6521(5) 0.024(3) Uani 1 1 d . . . . .
H22 H 0.039767 0.267034 0.626521 0.029 Uiso 1 1 calc R U . . .
C48 C 0.4110(10) 0.6861(7) 0.3453(4) 0.025(3) Uani 1 1 d . . . . .
C102 C 0.2319(9) 0.2849(8) 0.2013(4) 0.028(3) Uani 1 1 d . . . . .
H102 H 0.232483 0.241897 0.212049 0.034 Uiso 1 1 calc R U . . .
C101 C 0.2763(10) 0.2989(8) 0.1666(4) 0.028(3) Uani 1 1 d . . . . .
H101 H 0.306556 0.265301 0.153434 0.033 Uiso 1 1 calc R U . . .
C90 C 0.3351(10) 0.3788(7) 0.1182(4) 0.026(3) Uani 1 1 d . . . . .
C12 C 0.1521(10) 0.1670(7) 0.6301(4) 0.023(3) Uani 1 1 d . . . . .
C30 C 0.0246(10) 0.4773(7) 0.3606(5) 0.030(3) Uani 1 1 d . . . . .
H30 H -0.001891 0.445045 0.376580 0.036 Uiso 1 1 calc R U . . .
C52 C 0.4769(10) 0.6793(7) 0.2796(5) 0.027(3) Uani 1 1 d . . . . .
H52 H 0.484323 0.656839 0.254371 0.032 Uiso 1 1 calc R U . . .
C5 C 0.1859(10) 0.1613(8) 0.5137(5) 0.029(3) Uani 1 1 d . . . . .
C63 C 0.6493(10) 0.6051(8) 0.3782(5) 0.030(3) Uani 1 1 d . . . . .
C41 C 0.2947(9) 0.6530(7) 0.4859(4) 0.021(3) Uani 1 1 d . . . . .
C106 C 0.1407(12) 0.3215(10) 0.2588(5) 0.043(3) Uani 1 1 d . . . . .
C79 C 0.7162(10) 0.6930(8) 0.3375(5) 0.031(3) Uani 1 1 d . . . . .
H79 H 0.690790 0.724624 0.354353 0.037 Uiso 1 1 calc R U . . .
C88 C 0.4526(10) 0.4484(7) 0.0965(4) 0.026(3) Uani 1 1 d . . . . .
C8 C 0.1998(10) 0.1555(8) 0.5602(5) 0.031(3) Uani 1 1 d . . . . .
C20 C 0.5684(12) -0.0656(8) 0.6631(6) 0.044(4) Uani 1 1 d . . . . .
C23 C -0.0144(10) 0.2676(7) 0.6823(4) 0.026(3) Uani 1 1 d . . . . .
H23 H -0.047397 0.306205 0.677099 0.031 Uiso 1 1 calc R U . . .
C25 C 0.0285(10) 0.1781(7) 0.7264(5) 0.030(4) Uani 1 1 d . . . . .
H25 H 0.026836 0.155626 0.752033 0.036 Uiso 1 1 calc R U . . .
C91 C 0.3415(10) 0.3412(8) 0.0816(4) 0.030(3) Uani 1 1 d . . . . .
H91 H 0.304773 0.304348 0.076874 0.036 Uiso 1 1 calc R U . . .
C100 C 0.2769(10) 0.3620(8) 0.1507(4) 0.028(3) Uani 1 1 d . . . . .
C11 C 0.2282(10) 0.1362(7) 0.6453(5) 0.024(3) Uani 1 1 d . . . . .
H11 H 0.238497 0.130566 0.674562 0.029 Uiso 1 1 calc R U . . .
C6 C 0.1509(10) 0.2172(8) 0.4954(5) 0.031(3) Uani 1 1 d . . . . .
H6 H 0.135460 0.252487 0.512443 0.038 Uiso 1 1 calc R U . . .
C58 C 0.4622(11) 0.4859(8) 0.3867(5) 0.035(3) Uani 1 1 d . . . . .
C44 C 0.2987(11) 0.6675(8) 0.5732(5) 0.033(4) Uani 1 1 d . . . . .
C28 C -0.0742(11) 0.4413(8) 0.3011(5) 0.035(3) Uani 1 1 d . . . . .
C78 C 0.7620(10) 0.7118(8) 0.3049(4) 0.028(3) Uani 1 1 d . . . . .
H78 H 0.765866 0.756684 0.298456 0.034 Uiso 1 1 calc R U . . .
C35 C 0.2063(10) 0.6024(7) 0.3782(4) 0.025(3) Uani 1 1 d . . . . .
C99 C 0.4379(11) 0.2050(8) -0.0950(5) 0.035(3) Uani 1 1 d . . . . .
C92 C 0.4000(10) 0.3571(8) 0.0530(5) 0.032(3) Uani 1 1 d . . . . .
C2 C 0.1641(11) 0.1728(8) 0.4279(5) 0.033(3) Uani 1 1 d . . . . .
C89 C 0.3896(10) 0.4316(8) 0.1234(5) 0.029(3) Uani 1 1 d . . . . .
H89 H 0.383822 0.458547 0.146924 0.035 Uiso 1 1 calc R U . . .
C59 C 0.3790(11) 0.4904(9) 0.4007(5) 0.040(4) Uani 1 1 d . . . . .
H59 H 0.365302 0.526505 0.417420 0.047 Uiso 1 1 calc R U . . .
C103 C 0.1865(10) 0.3335(8) 0.2204(5) 0.032(3) Uani 1 1 d . . . . .
C37 C 0.3433(10) 0.6611(7) 0.3718(4) 0.024(3) Uani 1 1 d . . . . .
C98 C 0.4127(12) 0.2500(9) 0.0166(5) 0.044(4) Uani 1 1 d . . . . .
H98 H 0.410538 0.229277 0.042888 0.053 Uiso 1 1 calc R U . . .
C26 C 0.0780(10) 0.1540(8) 0.6960(4) 0.026(3) Uani 1 1 d . . . . .
H26 H 0.106716 0.113307 0.700153 0.032 Uiso 1 1 calc R U . . .
C76 C 0.7984(12) 0.6012(8) 0.2912(5) 0.039(4) Uani 1 1 d . . . . .
H76 H 0.828394 0.570458 0.275528 0.047 Uiso 1 1 calc R U . . .
C96 C 0.4204(10) 0.2432(9) -0.0571(5) 0.034(3) Uani 1 1 d . . . . .
C53 C 0.4254(10) 0.6523(8) 0.3080(4) 0.030(3) Uani 1 1 d . . . . .
H53 H 0.399238 0.610988 0.302636 0.036 Uiso 1 1 calc R U . . .
C85 C 0.5175(10) 0.4989(7) 0.1086(4) 0.028(3) Uani 1 1 d . . . . .
C87 C 0.6656(11) 0.5377(8) 0.1157(5) 0.034(3) Uani 1 1 d . . . . .
H87 H 0.724579 0.532923 0.109058 0.041 Uiso 1 1 calc R U . . .
C83 C 0.5577(11) 0.5927(8) 0.1500(5) 0.035(3) Uani 1 1 d . . . . .
H83 H 0.541242 0.626392 0.167938 0.042 Uiso 1 1 calc R U . . .
C19 C 0.3654(12) 0.0351(9) 0.6677(5) 0.048(5) Uani 1 1 d . . . . .
H19 H 0.317234 0.037873 0.684487 0.057 Uiso 1 1 calc R U . . .
C84 C 0.4959(11) 0.5523(8) 0.1336(5) 0.032(3) Uani 1 1 d . . . . .
H84 H 0.436501 0.559530 0.138847 0.038 Uiso 1 1 calc R U . . .
C104 C 0.1825(11) 0.3964(8) 0.2026(5) 0.034(3) Uani 1 1 d . . . . .
H104 H 0.147953 0.429190 0.214145 0.040 Uiso 1 1 calc R U . . .
C81 C 0.7125(12) 0.6337(8) 0.1586(5) 0.041(4) Uani 1 1 d . . . . .
C33 C 0.1032(11) 0.5701(8) 0.3161(5) 0.035(4) Uani 1 1 d . . . . .
H33 H 0.130437 0.601614 0.299799 0.042 Uiso 1 1 calc R U . . .
C86 C 0.6024(10) 0.4942(8) 0.0989(5) 0.032(3) Uani 1 1 d . . . . .
H86 H 0.618748 0.461048 0.080553 0.039 Uiso 1 1 calc R U . . .
C60 C 0.3166(11) 0.4447(8) 0.3913(5) 0.037(4) Uani 1 1 d . . . . .
H60 H 0.260827 0.448115 0.402076 0.044 Uiso 1 1 calc R U . . .
C66 C 0.5304(10) 0.5710(8) 0.4349(5) 0.032(3) Uani 1 1 d . . . . .
H66 H 0.488532 0.559629 0.453936 0.039 Uiso 1 1 calc R U . . .
C105 C 0.2285(11) 0.4101(8) 0.1688(5) 0.038(4) Uani 1 1 d . . . . .
H105 H 0.227387 0.452807 0.157569 0.045 Uiso 1 1 calc R U . . .
C3 C 0.2000(11) 0.1169(8) 0.4451(5) 0.037(4) Uani 1 1 d . . . . .
H3 H 0.219436 0.083445 0.427704 0.044 Uiso 1 1 calc R U . . .
C57 C 0.4812(11) 0.4337(8) 0.3607(5) 0.033(3) Uani 1 1 d . . . . .
H57 H 0.537684 0.429314 0.350819 0.040 Uiso 1 1 calc R U . . .
C97 C 0.4241(12) 0.2115(9) -0.0187(5) 0.041(4) Uani 1 1 d . . . . .
H97 H 0.433795 0.166021 -0.016455 0.049 Uiso 1 1 calc R U . . .
C64 C 0.6486(10) 0.6390(8) 0.4166(5) 0.033(4) Uani 1 1 d . . . . .
H64 H 0.688898 0.673389 0.422633 0.039 Uiso 1 1 calc R U . . .
C70 C 0.5755(11) 0.7291(9) 0.5580(5) 0.042(4) Uani 1 1 d . . . . .
C93 C 0.4047(10) 0.3168(8) 0.0145(5) 0.029(3) Uani 1 1 d . . . . .
C82 C 0.6442(11) 0.5873(8) 0.1417(5) 0.042(4) Uani 1 1 d . . . . .
C29 C -0.0033(11) 0.4843(8) 0.3209(5) 0.034(3) Uani 1 1 d . . . . .
C65 C 0.5893(10) 0.6222(8) 0.4456(5) 0.034(3) Uani 1 1 d . . . . .
C17 C 0.5020(11) -0.0124(8) 0.6555(6) 0.042(4) Uani 1 1 d . . . . .
C7 C 0.1382(12) 0.2221(8) 0.4526(5) 0.040(4) Uani 1 1 d . . . . .
H7 H 0.111532 0.259856 0.440327 0.048 Uiso 1 1 calc R U . . .
C62 C 0.5917(11) 0.5544(8) 0.3699(5) 0.033(4) Uani 1 1 d . . . . .
H62 H 0.593516 0.531271 0.344471 0.040 Uiso 1 1 calc R U . . .
C55 C 0.3358(11) 0.3919(8) 0.3652(5) 0.035(3) Uani 1 1 d . . . . .
C95 C 0.4085(12) 0.3061(9) -0.0597(5) 0.044(4) Uani 1 1 d . . . . .
H95 H 0.402126 0.325993 -0.086361 0.053 Uiso 1 1 calc R U . . .
C31 C 0.0919(11) 0.5156(8) 0.3800(5) 0.038(4) Uani 1 1 d . . . . .
H31 H 0.109828 0.508893 0.408511 0.046 Uiso 1 1 calc R U . . .
C42 C 0.3149(11) 0.7124(8) 0.5049(5) 0.032(4) Uani 1 1 d . . . . .
H42 H 0.328569 0.748558 0.488315 0.039 Uiso 1 1 calc R U . . .
C56 C 0.4156(11) 0.3883(9) 0.3496(5) 0.041(4) Uani 1 1 d . . . . .
H56 H 0.427000 0.354376 0.330801 0.049 Uiso 1 1 calc R U . . .
C43 C 0.3153(12) 0.7197(8) 0.5483(5) 0.040(4) Uani 1 1 d . . . . .
H43 H 0.327202 0.761091 0.560585 0.048 Uiso 1 1 calc R U . . .
C73 C 0.5653(14) 0.7662(11) 0.5969(6) 0.056(5) Uani 1 1 d . . . . .
C74 C 0.7067(10) 0.6265(8) 0.3461(5) 0.031(3) Uani 1 1 d . . . . .
C61 C 0.5310(11) 0.5361(8) 0.3976(5) 0.034(3) Uani 1 1 d . . . . .
C67 C 0.5852(11) 0.6587(9) 0.4846(5) 0.038(4) Uani 1 1 d . . . . .
C34 C 0.0360(11) 0.5325(8) 0.2978(5) 0.037(4) Uani 1 1 d . . . . .
H34 H 0.016373 0.539389 0.269439 0.044 Uiso 1 1 calc R U . . .
C54 C 0.2660(12) 0.3420(9) 0.3558(6) 0.051(4) Uani 1 1 d . . . . .
C18 C 0.4318(11) -0.0107(9) 0.6781(5) 0.043(4) Uani 1 1 d . . . . .
H18 H 0.427160 -0.039801 0.700661 0.051 Uiso 1 1 calc R U . . .
C10 C 0.2904(10) 0.1131(7) 0.6195(5) 0.027(3) Uani 1 1 d . . . . .
C4 C 0.2077(11) 0.1099(8) 0.4883(5) 0.035(4) Uani 1 1 d . . . . .
H4 H 0.227705 0.070052 0.500394 0.042 Uiso 1 1 calc R U . . .
C16 C 0.5126(11) 0.0331(8) 0.6239(5) 0.042(4) Uani 1 1 d . . . . .
H16 H 0.565047 0.034646 0.610055 0.050 Uiso 1 1 calc R U . . .
C45 C 0.2817(11) 0.6090(8) 0.5553(5) 0.036(4) Uani 1 1 d . . . . .
H45 H 0.270704 0.572675 0.572324 0.043 Uiso 1 1 calc R U . . .
C46 C 0.2799(10) 0.6011(8) 0.5118(4) 0.031(4) Uani 1 1 d . . . . .
H46 H 0.268284 0.559364 0.500020 0.037 Uiso 1 1 calc R U . . .
N03P N 0.1569(12) 0.0143(8) 0.2533(5) 0.068(5) Uani 1 1 d . . . . .
C15 C 0.4442(11) 0.0760(9) 0.6134(5) 0.045(4) Uani 1 1 d . . . . .
H15 H 0.449090 0.106321 0.591433 0.054 Uiso 1 1 calc R U . . .
C75 C 0.7517(11) 0.5801(8) 0.3233(5) 0.041(4) Uani 1 1 d . . . . .
H75 H 0.749598 0.535286 0.330112 0.049 Uiso 1 1 calc R U . . .
C72 C 0.5347(12) 0.6345(9) 0.5153(5) 0.049(5) Uani 1 1 d . . . . .
H72 H 0.504130 0.594583 0.511330 0.058 Uiso 1 1 calc R U . . .
C107 C 0.1755(14) 0.0680(10) 0.2753(6) 0.062(5) Uani 1 1 d . . . . .
H107 H 0.137927 0.078935 0.296357 0.074 Uiso 1 1 calc R U . . .
C68 C 0.6246(15) 0.7171(11) 0.4906(6) 0.074(7) Uani 1 1 d . . . . .
H68 H 0.653994 0.735966 0.468642 0.088 Uiso 1 1 calc R U . . .
C94 C 0.4051(13) 0.3439(9) -0.0248(5) 0.050(5) Uani 1 1 d . . . . .
H94 H 0.402972 0.389778 -0.027614 0.060 Uiso 1 1 calc R U . . .
C71 C 0.5298(12) 0.6695(9) 0.5518(5) 0.050(4) Uani 1 1 d . . . . .
H71 H 0.495437 0.653463 0.572859 0.060 Uiso 1 1 calc R U . . .
C69 C 0.6228(15) 0.7501(12) 0.5281(6) 0.075(7) Uani 1 1 d . . . . .
H69 H 0.656256 0.788731 0.532391 0.089 Uiso 1 1 calc R U . . .
C109 C 0.2160(17) -0.0088(10) 0.2218(7) 0.086(7) Uani 1 1 d . . . . .
H10A H 0.192122 -0.048696 0.208703 0.129 Uiso 1 1 calc R U . . .
H10B H 0.220519 0.024696 0.200428 0.129 Uiso 1 1 calc R U . . .
H10C H 0.274146 -0.017657 0.235379 0.129 Uiso 1 1 calc R U . . .
C110 C 0.373(2) 0.8930(14) 0.5705(9) 0.075(7) Uiso 0.766(13) 1 d D U P A 1
H110 H 0.315388 0.900843 0.577694 0.090 Uiso 0.766(13) 1 calc R U P A 1
C108 C 0.0783(18) -0.0267(14) 0.2595(7) 0.118(10) Uani 1 1 d . . . . .
H10D H 0.076824 -0.063708 0.240289 0.177 Uiso 1 1 calc R U . . .
H10E H 0.081466 -0.042710 0.288234 0.177 Uiso 1 1 calc R U . . .
H10F H 0.025168 -0.000671 0.254034 0.177 Uiso 1 1 calc R U . . .
N041 N 0.3941(17) 0.9113(12) 0.5314(8) 0.083(7) Uiso 0.766(13) 1 d D U P A 1
C112 C 0.324(3) 0.939(2) 0.5017(13) 0.150(16) Uiso 0.766(13) 1 d D U P A 1
H11A H 0.274248 0.952716 0.517063 0.225 Uiso 0.766(13) 1 calc R U P A 1
H11B H 0.347054 0.976922 0.487557 0.225 Uiso 0.766(13) 1 calc R U P A 1
H11C H 0.304556 0.906302 0.481012 0.225 Uiso 0.766(13) 1 calc R U P A 1
C111 C 0.468(3) 0.890(2) 0.5147(13) 0.143(14) Uiso 0.766(13) 1 d D U P A 1
H11D H 0.470963 0.908456 0.486748 0.214 Uiso 0.766(13) 1 calc R U P A 1
H11E H 0.519682 0.903871 0.532405 0.214 Uiso 0.766(13) 1 calc R U P A 1
H11F H 0.467252 0.842500 0.512844 0.214 Uiso 0.766(13) 1 calc R U P A 1
O28 O 0.475(4) 0.842(3) 0.5939(12) 0.083(11) Uiso 0.234(13) 1 d D U P A 2
C113 C 0.483(5) 0.892(3) 0.5780(19) 0.082(10) Uiso 0.234(13) 1 d D U P A 2
H113 H 0.436569 0.922308 0.580962 0.098 Uiso 0.234(13) 1 calc R U P A 2
N0 N 0.550(4) 0.914(3) 0.5557(18) 0.099(15) Uiso 0.234(13) 1 d D U P A 2
C115 C 0.521(6) 0.953(5) 0.517(2) 0.11(2) Uiso 0.234(13) 1 d D U P A 2
H11G H 0.463734 0.937893 0.505957 0.172 Uiso 0.234(13) 1 calc R U P A 2
H11H H 0.517257 0.999242 0.524837 0.172 Uiso 0.234(13) 1 calc R U P A 2
H11I H 0.563803 0.947915 0.496474 0.172 Uiso 0.234(13) 1 calc R U P A 2
C114 C 0.629(5) 0.931(5) 0.574(3) 0.12(2) Uiso 0.234(13) 1 d D U P A 2
H11J H 0.667768 0.945310 0.553280 0.178 Uiso 0.234(13) 1 calc R U P A 2
H11K H 0.621776 0.966589 0.594094 0.178 Uiso 0.234(13) 1 calc R U P A 2
H11L H 0.655267 0.893521 0.589388 0.178 Uiso 0.234(13) 1 calc R U P A 2

loop_
_atom_site_aniso_label
_atom_site_aniso_U_11
_atom_site_aniso_U_22
_atom_site_aniso_U_33
_atom_site_aniso_U_23
_atom_site_aniso_U_13
_atom_site_aniso_U_12
Ce4 0.0250(6) 0.0362(6) 0.0242(5) -0.0105(4) 0.0079(4) -0.0016(4)
Ce3 0.0367(6) 0.0343(6) 0.0189(5) -0.0018(4) 0.0065(4) 0.0047(5)
Ce2 0.0400(7) 0.0327(6) 0.0192(5) 0.0022(4) 0.0046(4) -0.0120(5)
Ce1 0.0322(6) 0.0451(7) 0.0355(6) -0.0220(5) 0.0172(5) -0.0130(5)
O5 0.035(6) 0.036(7) 0.031(4) 0.000(5) 0.009(4) -0.003(5)
O15 0.028(5) 0.030(6) 0.020(4) 0.008(4) 0.006(4) 0.002(4)
O22 0.023(5) 0.031(5) 0.026(5) 0.007(4) 0.003(4) 0.002(4)
O21 0.025(6) 0.031(6) 0.034(6) 0.008(5) 0.011(4) 0.001(4)
O13 0.040(5) 0.034(5) 0.024(6) 0.002(4) 0.003(4) -0.008(4)
O25 0.038(7) 0.027(5) 0.040(7) 0.000(5) 0.008(5) -0.001(4)
O16 0.032(5) 0.035(6) 0.020(5) 0.005(4) 0.009(4) 0.000(4)
O6 0.034(6) 0.022(6) 0.032(6) -0.003(4) 0.011(4) -0.002(4)
O1 0.055(7) 0.044(6) 0.032(5) -0.002(5) 0.009(5) -0.004(5)
O4 0.050(7) 0.027(5) 0.038(7) -0.002(5) 0.020(5) 0.005(5)
O18 0.080(8) 0.053(6) 0.028(6) -0.009(5) 0.011(6) -0.016(6)
O11 0.055(8) 0.052(8) 0.028(4) -0.010(5) 0.008(5) 0.013(6)
O17 0.075(9) 0.047(6) 0.033(6) -0.001(5) 0.016(6) 0.002(6)
O9 0.036(6) 0.035(6) 0.053(7) -0.010(4) 0.001(5) 0.000(4)
O12 0.051(7) 0.048(7) 0.027(6) -0.004(5) 0.007(5) 0.004(5)
O2 0.051(7) 0.045(6) 0.039(6) 0.010(5) 0.001(5) -0.001(4)
O7 0.056(8) 0.058(7) 0.036(6) 0.007(4) 0.003(5) -0.018(5)
O10 0.033(5) 0.041(7) 0.074(8) -0.020(6) -0.004(5) 0.006(5)
O26 0.061(8) 0.058(7) 0.033(6) -0.009(5) 0.007(6) -0.025(6)
O8 0.046(7) 0.068(7) 0.037(6) 0.013(5) 0.017(5) -0.009(5)
O20 0.036(5) 0.045(6) 0.054(6) -0.007(5) -0.005(5) 0.001(4)
O14 0.058(7) 0.036(7) 0.047(6) -0.002(5) -0.006(5) 0.002(6)
O3 0.044(6) 0.027(7) 0.076(9) 0.008(6) 0.017(6) 0.004(5)
C80 0.016(7) 0.027(6) 0.022(6) 0.003(4) -0.003(5) -0.002(4)
O19 0.035(7) 0.046(5) 0.086(9) -0.015(6) -0.006(6) 0.002(5)
O23 0.082(8) 0.087(10) 0.036(7) -0.001(7) 0.017(6) 0.027(7)
O24 0.085(9) 0.077(9) 0.064(9) -0.032(7) -0.011(7) 0.010(7)
C49 0.030(8) 0.030(6) 0.018(6) -0.002(5) 0.005(5) -0.005(5)
C40 0.025(6) 0.024(8) 0.017(4) 0.008(5) 0.009(4) 0.002(5)
C38 0.029(7) 0.027(8) 0.024(4) -0.005(5) 0.008(4) -0.002(6)
C00Z 0.026(5) 0.027(7) 0.021(4) 0.009(4) 0.004(4) 0.008(4)
C39 0.028(6) 0.024(8) 0.024(4) -0.001(4) 0.008(4) 0.003(5)
C24 0.014(7) 0.024(6) 0.028(5) -0.002(4) 0.000(5) -0.005(5)
C13 0.026(7) 0.026(9) 0.023(4) -0.002(5) 0.000(4) 0.003(6)
C32 0.023(6) 0.026(7) 0.029(5) 0.004(5) 0.007(4) 0.005(5)
C36 0.031(6) 0.022(8) 0.016(5) 0.001(5) 0.010(4) 0.001(5)
C1 0.046(8) 0.033(8) 0.025(4) -0.003(5) -0.002(5) -0.007(6)
C50 0.024(7) 0.028(7) 0.017(5) 0.002(4) 0.002(5) 0.001(5)
C21 0.021(7) 0.028(7) 0.015(5) 0.001(4) -0.004(4) 0.005(5)
C47 0.064(12) 0.046(6) 0.028(5) -0.006(4) 0.007(6) -0.004(7)
C51 0.032(7) 0.029(6) 0.018(5) 0.001(4) 0.006(5) -0.001(5)
C01B 0.025(8) 0.039(7) 0.023(6) 0.000(5) 0.008(5) 0.004(5)
C27 0.032(7) 0.023(7) 0.033(4) 0.000(5) 0.009(4) -0.003(5)
C77 0.028(8) 0.030(5) 0.028(6) 0.002(4) 0.007(5) -0.004(5)
C9 0.031(6) 0.018(8) 0.027(4) -0.003(5) 0.011(4) -0.002(5)
C14 0.034(6) 0.015(7) 0.031(7) -0.011(5) 0.005(4) 0.000(5)
C22 0.019(7) 0.028(7) 0.025(6) 0.005(5) -0.001(5) 0.004(5)
C48 0.027(6) 0.028(6) 0.021(5) 0.000(4) 0.005(5) -0.002(5)
C102 0.015(8) 0.040(6) 0.027(7) 0.009(5) -0.010(5) -0.008(6)
C101 0.023(8) 0.034(6) 0.024(7) 0.000(5) -0.007(5) -0.008(5)
C90 0.029(7) 0.028(6) 0.021(5) 0.003(4) 0.004(5) 0.006(5)
C12 0.026(6) 0.021(8) 0.023(4) -0.002(5) 0.002(4) -0.002(5)
C30 0.034(8) 0.021(8) 0.036(6) -0.002(5) 0.008(5) 0.003(5)
C52 0.033(8) 0.028(6) 0.020(6) 0.000(5) 0.007(5) 0.002(5)
C5 0.026(8) 0.032(6) 0.027(4) -0.003(4) 0.004(5) -0.006(6)
C63 0.036(7) 0.030(7) 0.025(5) 0.005(4) 0.009(5) 0.008(5)
C41 0.019(8) 0.022(5) 0.025(4) -0.003(3) 0.011(4) 0.002(5)
C106 0.033(9) 0.058(8) 0.039(6) 0.007(5) 0.006(5) -0.018(6)
C79 0.034(9) 0.033(5) 0.027(7) -0.005(5) 0.005(6) -0.006(6)
C88 0.028(6) 0.029(6) 0.021(6) 0.006(4) 0.004(5) 0.009(5)
C8 0.036(7) 0.030(9) 0.027(4) -0.004(5) 0.006(4) 0.004(6)
C20 0.042(6) 0.030(6) 0.062(11) 0.003(6) 0.014(7) 0.002(5)
C23 0.024(8) 0.021(7) 0.031(5) 0.000(5) 0.002(5) 0.000(5)
C25 0.038(9) 0.029(7) 0.026(6) 0.004(5) 0.010(6) 0.006(6)
C91 0.030(8) 0.037(8) 0.024(5) -0.003(5) 0.007(5) 0.000(6)
C100 0.031(7) 0.037(6) 0.016(6) 0.001(5) 0.002(5) -0.001(5)
C11 0.027(6) 0.024(8) 0.022(5) 0.001(6) 0.006(4) 0.002(5)
C6 0.031(9) 0.038(7) 0.026(4) -0.002(4) 0.003(6) 0.001(6)
C58 0.037(6) 0.035(7) 0.034(8) 0.008(5) 0.007(5) 0.006(4)
C44 0.039(10) 0.033(6) 0.026(4) -0.002(3) 0.002(5) -0.001(6)
C28 0.033(7) 0.035(6) 0.038(7) 0.004(5) 0.011(5) -0.003(5)
C78 0.027(8) 0.032(6) 0.026(7) -0.001(5) 0.001(5) -0.001(6)
C35 0.029(6) 0.029(7) 0.018(4) 0.008(5) 0.007(4) 0.000(5)
C99 0.034(8) 0.044(7) 0.029(4) -0.005(5) 0.010(5) -0.006(6)
C92 0.029(7) 0.045(6) 0.021(5) -0.001(5) 0.004(5) 0.000(5)
C2 0.044(9) 0.031(6) 0.025(4) -0.003(4) -0.001(5) -0.006(6)
C89 0.034(7) 0.032(7) 0.022(7) -0.001(5) 0.008(5) 0.002(5)
C59 0.038(6) 0.041(8) 0.041(9) -0.006(7) 0.009(6) 0.000(5)
C103 0.019(8) 0.044(6) 0.031(7) 0.002(5) -0.002(5) -0.013(5)
C37 0.031(6) 0.018(7) 0.024(4) 0.000(5) 0.009(4) 0.002(5)
C98 0.059(12) 0.047(5) 0.028(5) -0.007(5) 0.006(7) -0.007(7)
C26 0.034(9) 0.027(7) 0.018(6) 0.002(5) 0.001(5) 0.009(6)
C76 0.059(11) 0.030(5) 0.032(8) 0.001(5) 0.025(7) -0.001(6)
C96 0.026(9) 0.049(6) 0.028(4) -0.005(4) 0.008(6) 0.000(6)
C53 0.039(9) 0.030(7) 0.022(6) -0.001(5) 0.008(5) -0.005(6)
C85 0.032(5) 0.031(6) 0.022(7) 0.005(5) 0.006(5) 0.006(4)
C87 0.029(6) 0.029(7) 0.043(9) 0.001(6) -0.003(6) 0.009(5)
C83 0.037(5) 0.024(7) 0.044(9) 0.000(6) 0.003(6) 0.008(5)
C19 0.052(9) 0.050(10) 0.043(8) 0.011(7) 0.016(7) 0.021(7)
C84 0.034(6) 0.033(7) 0.030(8) 0.000(5) 0.011(6) 0.003(5)
C104 0.037(9) 0.037(6) 0.028(7) -0.006(5) 0.012(6) -0.011(6)
C81 0.034(5) 0.034(7) 0.054(9) -0.006(6) -0.005(5) 0.009(5)
C33 0.036(8) 0.037(8) 0.031(5) 0.001(5) 0.001(5) -0.004(6)
C86 0.032(5) 0.030(8) 0.036(9) -0.002(6) 0.007(5) 0.005(4)
C60 0.034(7) 0.034(7) 0.042(9) -0.004(6) 0.005(6) 0.007(5)
C66 0.030(8) 0.044(7) 0.024(6) 0.006(5) 0.012(5) 0.004(6)
C105 0.042(9) 0.040(7) 0.033(8) 0.001(5) 0.017(6) 0.000(7)
C3 0.054(11) 0.036(7) 0.023(4) -0.001(5) 0.008(6) 0.004(7)
C57 0.036(6) 0.033(7) 0.031(8) 0.012(5) 0.006(6) 0.008(5)
C97 0.055(12) 0.039(6) 0.029(5) -0.007(4) 0.006(6) -0.017(7)
C64 0.032(8) 0.040(8) 0.028(5) 0.001(5) 0.011(5) 0.005(6)
C70 0.031(9) 0.066(8) 0.028(6) -0.010(6) 0.003(6) 0.007(6)
C93 0.014(8) 0.047(5) 0.027(4) -0.004(4) 0.009(5) -0.003(6)
C82 0.035(5) 0.038(7) 0.053(9) -0.011(6) 0.000(6) 0.004(5)
C29 0.039(7) 0.026(7) 0.038(6) 0.001(5) 0.004(5) 0.002(5)
C65 0.028(7) 0.049(8) 0.025(5) 0.003(5) 0.008(5) 0.005(6)
C17 0.042(7) 0.023(7) 0.062(10) -0.003(6) 0.016(6) 0.001(5)
C7 0.063(12) 0.030(7) 0.027(4) -0.001(4) 0.002(6) -0.001(7)
C62 0.043(7) 0.034(7) 0.026(7) 0.001(5) 0.017(6) 0.003(5)
C55 0.034(5) 0.033(6) 0.037(8) -0.002(6) 0.001(6) 0.007(5)
C95 0.056(12) 0.051(6) 0.027(5) -0.001(5) 0.014(7) 0.010(7)
C31 0.042(8) 0.038(8) 0.034(7) 0.005(6) 0.007(5) -0.011(6)
C42 0.047(10) 0.023(6) 0.027(4) -0.002(4) 0.006(6) -0.001(6)
C56 0.039(6) 0.040(8) 0.043(9) -0.004(6) 0.006(6) 0.007(5)
C43 0.063(12) 0.028(6) 0.028(4) -0.007(4) 0.005(6) -0.007(7)
C73 0.067(9) 0.071(10) 0.031(7) -0.015(6) 0.003(6) 0.012(7)
C74 0.035(8) 0.035(5) 0.024(6) -0.003(5) 0.007(6) -0.004(5)
C61 0.038(6) 0.038(7) 0.028(6) 0.006(5) 0.014(5) 0.004(5)
C67 0.029(9) 0.059(8) 0.026(5) -0.001(5) 0.008(5) 0.000(6)
C34 0.042(8) 0.033(8) 0.035(7) 0.001(6) -0.001(5) -0.005(6)
C54 0.039(5) 0.045(7) 0.069(12) -0.011(7) -0.002(6) -0.001(4)
C18 0.041(8) 0.047(10) 0.040(9) 0.007(6) 0.007(6) 0.012(6)
C10 0.032(6) 0.024(8) 0.028(5) -0.002(5) 0.010(4) 0.000(5)
C4 0.048(11) 0.034(7) 0.023(4) 0.001(4) 0.008(6) 0.001(7)
C16 0.031(7) 0.038(8) 0.057(10) 0.002(6) 0.008(6) -0.001(6)
C45 0.052(11) 0.032(6) 0.024(4) 0.000(4) 0.011(6) -0.007(7)
C46 0.041(10) 0.027(6) 0.025(4) -0.001(4) 0.009(6) -0.007(6)
N03P 0.094(11) 0.062(9) 0.048(9) 0.003(7) 0.005(7) -0.043(8)
C15 0.036(7) 0.053(10) 0.047(10) 0.006(7) 0.011(6) 0.008(6)
C75 0.059(10) 0.035(6) 0.033(8) 0.002(6) 0.025(7) -0.001(7)
C72 0.056(11) 0.056(9) 0.037(7) -0.005(6) 0.027(7) -0.001(8)
C107 0.066(10) 0.066(10) 0.053(11) -0.003(7) 0.003(8) -0.031(8)
C68 0.095(16) 0.085(9) 0.046(8) -0.024(7) 0.035(9) -0.042(10)
C94 0.074(14) 0.049(7) 0.029(5) -0.002(4) 0.019(7) 0.006(8)
C71 0.051(11) 0.065(9) 0.037(7) -0.010(6) 0.019(7) 0.002(7)
C69 0.088(14) 0.093(12) 0.047(8) -0.027(7) 0.030(8) -0.036(11)
C109 0.141(18) 0.052(12) 0.067(13) -0.004(10) 0.027(12) -0.034(12)
C108 0.142(17) 0.14(2) 0.069(16) 0.004(15) 0.008(13) -0.107(16)

loop_
_atom_type_symbol
_atom_type_description
_atom_type_scat_dispersion_real
_atom_type_scat_dispersion_imag
_atom_type_scat_source
C C 0.0033 0.0016 'International Tables Vol C Tables 4.2.6.8 and 6.1.1.4'
H H 0.0000 0.0000 'International Tables Vol C Tables 4.2.6.8 and 6.1.1.4'
Ce Ce -0.2486 2.6331 'International Tables Vol C Tables 4.2.6.8 and 6.1.1.4'
N N 0.0061 0.0033 'International Tables Vol C Tables 4.2.6.8 and 6.1.1.4'
O O 0.0106 0.0060 'International Tables Vol C Tables 4.2.6.8 and 6.1.1.4'

loop_
_geom_angle_atom_site_label_1
_geom_angle_atom_site_label_2
_geom_angle_atom_site_label_3
_geom_angle
_geom_angle_site_symmetry_1
_geom_angle_site_symmetry_3
_geom_angle_publ_flag
O15 Ce4 Ce2 39.5(2) . 2 ?
O15 Ce4 O18 140.2(4) . 4_675 ?
O15 Ce4 C00Z 26.1(4) . . ?
O15 Ce4 C47 144.1(4) . 4_675 ?
O22 Ce4 Ce2 154.1(2) . 2 ?
O22 Ce4 O15 115.4(3) . . ?
O22 Ce4 O13 156.0(3) . 2 ?
O22 Ce4 O16 90.2(3) . . ?
O22 Ce4 O18 69.2(3) . 4_675 ?
O22 Ce4 O17 102.6(4) . 4_675 ?
O22 Ce4 C00Z 100.7(4) . . ?
O22 Ce4 C47 89.3(4) . 4_675 ?
O13 Ce4 Ce2 40.0(2) 2 2 ?
O13 Ce4 O15 69.0(3) 2 . ?
O13 Ce4 O16 74.7(3) 2 . ?
O13 Ce4 O18 123.9(3) 2 4_675 ?
O13 Ce4 O17 78.6(4) 2 4_675 ?
O13 Ce4 C00Z 73.2(4) 2 . ?
O13 Ce4 C47 99.3(4) 2 4_675 ?
O25 Ce4 Ce2 114.0(2) . 2 ?
O25 Ce4 O15 117.3(3) . . ?
O25 Ce4 O22 81.4(3) . . ?
O25 Ce4 O13 76.2(3) . 2 ?
O25 Ce4 O16 71.2(3) . . ?
O25 Ce4 O18 102.4(4) . 4_675 ?
O25 Ce4 O17 71.9(4) . 4_675 ?
O25 Ce4 C00Z 95.0(4) . . ?
O25 Ce4 C47 90.6(4) . 4_675 ?
O16 Ce4 Ce2 76.5(2) . 2 ?
O16 Ce4 O15 50.5(3) . . ?
O16 Ce4 O18 159.3(3) . 4_675 ?
O16 Ce4 C00Z 24.8(4) . . ?
O16 Ce4 C47 161.6(4) . 4_675 ?
O18 Ce4 Ce2 123.2(3) 4_675 2 ?
O18 Ce4 C00Z 158.0(4) 4_675 . ?
O18 Ce4 C47 25.6(4) 4_675 4_675 ?
O11 Ce4 Ce2 44.4(3) 3_665 2 ?
O11 Ce4 O15 71.5(3) 3_665 . ?
O11 Ce4 O22 135.5(3) 3_665 . ?
O11 Ce4 O13 68.5(3) 3_665 2 ?
O11 Ce4 O25 137.2(4) 3_665 . ?
O11 Ce4 O16 119.2(4) 3_665 . ?
O11 Ce4 O18 79.3(4) 3_665 4_675 ?
O11 Ce4 O17 78.0(4) 3_665 4_675 ?
O11 Ce4 C00Z 97.0(4) 3_665 . ?
O11 Ce4 C47 72.7(4) 3_665 4_675 ?
O17 Ce4 Ce2 102.1(3) 4_675 2 ?
O17 Ce4 O15 141.6(4) 4_675 . ?
O17 Ce4 O16 138.5(3) 4_675 . ?
O17 Ce4 O18 49.8(4) 4_675 4_675 ?
O17 Ce4 C00Z 151.1(4) 4_675 . ?
O17 Ce4 C47 25.1(4) 4_675 4_675 ?
O9 Ce4 Ce2 90.8(3) . 2 ?
O9 Ce4 O15 70.0(3) . . ?
O9 Ce4 O22 69.0(3) . . ?
O9 Ce4 O13 130.9(4) . 2 ?
O9 Ce4 O25 148.8(4) . . ?
O9 Ce4 O16 98.6(3) . . ?
O9 Ce4 O18 76.5(4) . 4_675 ?
O9 Ce4 O11 73.8(4) . 3_665 ?
O9 Ce4 O17 122.9(4) . 4_675 ?
O9 Ce4 C00Z 81.6(4) . . ?
O9 Ce4 C47 98.3(5) . 4_675 ?
C00Z Ce4 Ce2 58.9(3) . 2 ?
C00Z Ce4 C47 169.1(5) . 4_675 ?
C47 Ce4 Ce2 110.3(4) 4_675 2 ?
O5 Ce3 Ce1 42.6(2) 2_556 3_666 ?
O5 Ce3 O22 79.2(3) 2_556 4_576 ?
O5 Ce3 C80 79.8(4) 2_556 4_576 ?
O5 Ce3 O27 131.7(4) 2_556 . ?
O5 Ce3 O28 110.5(17) 2_556 . ?
O22 Ce3 Ce1 118.5(2) 4_576 3_666 ?
O22 Ce3 C80 26.2(3) 4_576 4_576 ?
O21 Ce3 Ce1 90.8(2) 4_576 3_666 ?
O21 Ce3 O5 76.7(3) 4_576 2_556 ?
O21 Ce3 O22 50.5(3) 4_576 4_576 ?
O21 Ce3 O4 72.5(3) 4_576 1_565 ?
O21 Ce3 O18 117.4(4) 4_576 . ?
O21 Ce3 O10 79.9(4) 4_576 4_576 ?
O21 Ce3 C80 24.7(4) 4_576 4_576 ?
O21 Ce3 O27 127.5(4) 4_576 . ?
O21 Ce3 O28 139.1(13) 4_576 . ?
O4 Ce3 Ce1 36.3(2) 1_565 3_666 ?
O4 Ce3 O5 69.5(4) 1_565 2_556 ?
O4 Ce3 O22 119.8(3) 1_565 4_576 ?
O4 Ce3 O18 170.1(3) 1_565 . ?
O4 Ce3 O10 108.0(4) 1_565 4_576 ?
O4 Ce3 C80 96.6(4) 1_565 4_576 ?
O4 Ce3 O27 79.1(4) 1_565 . ?
O4 Ce3 O28 73.0(14) 1_565 . ?
O18 Ce3 Ce1 138.5(3) . 3_666 ?
O18 Ce3 O5 111.7(4) . 2_556 ?
O18 Ce3 O22 69.6(3) . 4_576 ?
O18 Ce3 C80 93.2(4) . 4_576 ?
O18 Ce3 O27 93.8(4) . . ?
O18 Ce3 O28 97.8(14) . . ?
O10 Ce3 Ce1 143.5(3) 4_576 3_666 ?
O10 Ce3 O5 156.1(4) 4_576 2_556 ?
O10 Ce3 O22 82.2(3) 4_576 4_576 ?
O10 Ce3 O18 75.1(4) 4_576 . ?
O10 Ce3 C80 76.9(4) 4_576 4_576 ?
O10 Ce3 O27 68.2(5) 4_576 . ?
O10 Ce3 O28 90.5(17) 4_576 . ?
C80 Ce3 Ce1 107.9(3) 4_576 3_666 ?
O23 Ce3 Ce1 61.2(4) . 3_666 ?
O23 Ce3 O5 72.1(4) . 2_556 ?
O23 Ce3 O22 127.5(4) . 4_576 ?
O23 Ce3 O21 148.0(4) . 4_576 ?
O23 Ce3 O4 89.8(5) . 1_565 ?
O23 Ce3 O18 81.4(5) . . ?
O23 Ce3 O10 131.7(4) . 4_576 ?
O23 Ce3 C80 146.8(4) . 4_576 ?
O23 Ce3 O27 72.1(5) . . ?
O23 Ce3 O28 51.6(15) . . ?
O27 Ce3 Ce1 91.3(4) . 3_666 ?
O27 Ce3 O22 149.1(4) . 4_576 ?
O27 Ce3 C80 141.1(5) . 4_576 ?
O15 Ce2 Ce4 41.7(2) 2_545 2_545 ?
O15 Ce2 O13 71.2(3) 2_545 . ?
O15 Ce2 O11 69.0(3) 2_545 4_566 ?
O15 Ce2 O12 118.2(3) 2_545 4_566 ?
O15 Ce2 O7 74.8(3) 2_545 . ?
O15 Ce2 C106 77.0(4) 2_545 . ?
O15 Ce2 C99 93.5(4) 2_545 4_566 ?
O13 Ce2 Ce4 40.6(2) . 2_545 ?
O13 Ce2 O11 65.0(3) . 4_566 ?
O13 Ce2 O12 78.5(3) . 4_566 ?
O13 Ce2 O7 122.2(3) . . ?
O13 Ce2 C106 100.7(4) . . ?
O13 Ce2 C99 75.7(4) . 4_566 ?
O11 Ce2 Ce4 39.2(2) 4_566 2_545 ?
O11 Ce2 C106 145.8(4) 4_566 . ?
O11 Ce2 C99 24.8(4) 4_566 4_566 ?
O12 Ce2 Ce4 81.3(3) 4_566 2_545 ?
O12 Ce2 O11 49.3(3) 4_566 4_566 ?
O12 Ce2 O7 159.1(4) 4_566 . ?
O12 Ce2 C106 162.9(4) 4_566 . ?
O12 Ce2 C99 25.9(4) 4_566 4_566 ?
O2 Ce2 Ce4 101.2(3) . 2_545 ?
O2 Ce2 O15 87.7(4) . 2_545 ?
O2 Ce2 O13 139.0(4) . . ?
O2 Ce2 O11 74.7(4) . 4_566 ?
O2 Ce2 O12 81.5(4) . 4_566 ?
O2 Ce2 O7 82.9(4) . . ?
O2 Ce2 O8 134.2(4) . . ?
O2 Ce2 O20 86.7(4) . . ?
O2 Ce2 C106 108.5(5) . . ?
O2 Ce2 C99 70.8(4) . 4_566 ?
O7 Ce2 Ce4 115.4(3) . 2_545 ?
O7 Ce2 O11 137.8(4) . 4_566 ?
O7 Ce2 C106 25.6(4) . . ?
O7 Ce2 C99 151.7(4) . 4_566 ?
O8 Ce2 Ce4 98.6(3) . 2_545 ?
O8 Ce2 O15 80.5(4) . 2_545 ?
O8 Ce2 O13 77.7(4) . . ?
O8 Ce2 O11 137.5(4) . 4_566 ?
O8 Ce2 O12 142.5(4) . 4_566 ?
O8 Ce2 O7 51.4(4) . . ?
O8 Ce2 C106 25.8(5) . . ?
O8 Ce2 C99 153.3(4) . 4_566 ?
O20 Ce2 Ce4 162.5(3) . 2_545 ?
O20 Ce2 O15 155.5(4) . 2_545 ?
O20 Ce2 O13 126.1(4) . . ?
O20 Ce2 O11 131.8(4) . 4_566 ?
O20 Ce2 O12 84.5(4) . 4_566 ?
O20 Ce2 O7 80.8(4) . . ?
O20 Ce2 O8 86.4(4) . . ?
O20 Ce2 C106 82.2(4) . . ?
O20 Ce2 C99 107.1(4) . 4_566 ?
C106 Ce2 Ce4 109.4(3) . 2_545 ?
C106 Ce2 C99 170.5(5) . 4_566 ?
C99 Ce2 Ce4 62.1(3) 4_566 2_545 ?
O5 Ce1 Ce3 37.7(2) 4_665 3_666 ?
O5 Ce1 C27 25.3(4) 4_665 4_665 ?
O5 Ce1 C20 88.4(4) 4_665 3_656 ?
O6 Ce1 Ce3 74.2(2) 4_665 3_666 ?
O6 Ce1 O5 48.2(3) 4_665 4_665 ?
O6 Ce1 O4 75.7(3) 4_665 3_656 ?
O6 Ce1 O3 110.1(3) 4_665 3_656 ?
O6 Ce1 C27 23.0(4) 4_665 4_665 ?
O6 Ce1 C20 92.7(4) 4_665 3_656 ?
O1 Ce1 Ce3 135.8(3) . 3_666 ?
O1 Ce1 O5 163.0(3) . 4_665 ?
O1 Ce1 O6 147.2(4) . 4_665 ?
O1 Ce1 O4 119.9(4) . 3_656 ?
O1 Ce1 O26 78.1(4) . . ?
O1 Ce1 O3 71.8(4) . 3_656 ?
O1 Ce1 O24 78.2(5) . 3_666 ?
O1 Ce1 C27 167.9(4) . 4_665 ?
O1 Ce1 C20 96.2(4) . 3_656 ?
O4 Ce1 Ce3 34.6(2) 3_656 3_666 ?
O4 Ce1 O5 63.8(3) 3_656 4_665 ?
O4 Ce1 O3 49.6(3) 3_656 3_656 ?
O4 Ce1 C27 69.6(4) 3_656 4_665 ?
O4 Ce1 C20 24.6(4) 3_656 3_656 ?
O26 Ce1 Ce3 123.6(3) . 3_666 ?
O26 Ce1 O5 118.8(3) . 4_665 ?
O26 Ce1 O6 72.0(3) . 4_665 ?
O26 Ce1 O4 93.3(4) . 3_656 ?
O26 Ce1 O3 71.8(4) . 3_656 ?
O26 Ce1 O24 142.2(5) . 3_666 ?
O26 Ce1 C27 94.7(4) . 4_665 ?
O26 Ce1 C20 81.8(5) . 3_656 ?
O3 Ce1 Ce3 79.4(3) 3_656 3_666 ?
O3 Ce1 O5 113.3(3) 3_656 4_665 ?
O3 Ce1 C27 115.3(4) 3_656 4_665 ?
O3 Ce1 C20 25.0(4) 3_656 3_656 ?
O19 Ce1 Ce3 95.3(3) . 3_666 ?
O19 Ce1 O5 77.5(4) . 4_665 ?
O19 Ce1 O6 102.4(4) . 4_665 ?
O19 Ce1 O1 89.3(4) . . ?
O19 Ce1 O4 129.4(4) . 3_656 ?
O19 Ce1 O26 135.1(4) . . ?
O19 Ce1 O3 144.0(4) . 3_656 ?
O19 Ce1 O24 73.2(5) . 3_666 ?
O19 Ce1 C27 89.2(4) . 4_665 ?
O19 Ce1 C20 142.9(5) . 3_656 ?
O24 Ce1 Ce3 61.6(4) 3_666 3_666 ?
O24 Ce1 O5 87.8(4) 3_666 4_665 ?
O24 Ce1 O6 134.5(5) 3_666 4_665 ?
O24 Ce1 O4 74.0(4) 3_666 3_656 ?
O24 Ce1 O3 73.1(4) 3_666 3_656 ?
O24 Ce1 C27 112.8(5) 3_666 4_665 ?
O24 Ce1 C20 72.1(5) 3_666 3_656 ?
C27 Ce1 Ce3 56.2(3) 4_665 3_666 ?
C20 Ce1 Ce3 56.2(3) 3_656 3_666 ?
C20 Ce1 C27 92.2(4) 3_656 4_665 ?
Ce3 O5 Ce1 99.8(3) 2_546 4_566 ?
C27 O5 Ce3 127.1(9) . 2_546 ?
C27 O5 Ce1 89.7(9) . 4_566 ?
Ce2 O15 Ce4 98.8(3) 2 . ?
C00Z O15 Ce4 92.5(9) . . ?
C00Z O15 Ce2 128.0(9) . 2 ?
Ce4 O22 Ce3 107.4(3) . 4_675 ?
C80 O22 Ce4 138.0(9) . . ?
C80 O22 Ce3 87.2(8) . 4_675 ?
C80 O21 Ce3 99.9(9) . 4_675 ?
Ce2 O13 Ce4 99.4(4) . 2_545 ?
C28 O13 Ce4 133.9(10) . 2_545 ?
C28 O13 Ce2 122.5(10) . . ?
Ce4 O25 H25A 109.2 . . ?
Ce4 O25 H25B 109.2 . . ?
H25A O25 H25B 104.5 . . ?
C00Z O16 Ce4 95.6(8) . . ?
C27 O6 Ce1 103.6(9) . 4_566 ?
C1 O1 Ce1 128.8(10) . . ?
Ce3 O4 Ce1 109.2(4) 1_545 3_656 ?
C20 O4 Ce3 135.1(11) . 1_545 ?
C20 O4 Ce1 99.3(10) . 3_656 ?
Ce3 O18 Ce4 110.9(4) . 4_576 ?
C47 O18 Ce4 91.2(10) . 4_576 ?
C47 O18 Ce3 145.9(13) . . ?
Ce4 O11 Ce2 96.4(3) 3_665 4_665 ?
C99 O11 Ce4 151.4(11) . 3_665 ?
C99 O11 Ce2 90.2(10) . 4_665 ?
C47 O17 Ce4 95.6(10) . 4_576 ?
C81 O9 Ce4 137.8(11) . . ?
C99 O12 Ce2 94.5(9) . 4_665 ?
C1 O2 Ce2 144.6(11) . . ?
C106 O7 Ce2 87.6(11) . . ?
C81 O10 Ce3 132.9(11) . 4_675 ?
C107 O26 Ce1 131.3(12) . . ?
C106 O8 Ce2 98.7(10) . . ?
C54 O20 Ce2 133.6(11) . . ?
C20 O3 Ce1 91.2(10) . 3_656 ?
O22 C80 Ce3 66.6(7) . 4_675 ?
O22 C80 C77 119.1(13) . . ?
O21 C80 Ce3 55.3(7) . 4_675 ?
O21 C80 O22 120.6(13) . . ?
O21 C80 C77 120.2(13) . . ?
C77 C80 Ce3 166.9(10) . 4_675 ?
C54 O19 Ce1 168.6(13) . . ?
C73 O23 Ce3 130.5(14) . . ?
C73 O24 Ce1 125.9(14) . 3_666 ?
C50 C49 H49 119.5 . . ?
C48 C49 H49 119.5 . . ?
C48 C49 C50 121.1(14) . . ?
C39 C40 H40 118.4 . . ?
C39 C40 C35 123.3(13) . . ?
C35 C40 H40 118.4 . . ?
C39 C38 H38 118.8 . . ?
C39 C38 C37 122.4(14) . . ?
C37 C38 H38 118.8 . . ?
O15 C00Z Ce4 61.4(7) . . ?
O15 C00Z C51 118.2(14) . . ?
O16 C00Z Ce4 59.6(7) . . ?
O16 C00Z O15 119.6(13) . . ?
O16 C00Z C51 122.2(13) . . ?
C51 C00Z Ce4 164.8(10) . . ?
C110 O27 Ce3 139.8(19) . . ?
C40 C39 C38 117.7(13) . . ?
C40 C39 C41 120.3(13) . . ?
C38 C39 C41 121.9(14) . . ?
C23 C24 C27 119.4(14) . . ?
C23 C24 C25 118.5(14) . . ?
C25 C24 C27 121.8(13) . . ?
C12 C13 H13 119.4 . . ?
C8 C13 H13 119.4 . . ?
C8 C13 C12 121.2(14) . . ?
C33 C32 C35 121.6(13) . . ?
C31 C32 C35 120.8(14) . . ?
C31 C32 C33 117.5(15) . . ?
C35 C36 H36 118.7 . . ?
C37 C36 H36 118.7 . . ?
C37 C36 C35 122.7(13) . . ?
O1 C1 O2 125.2(14) . . ?
O1 C1 C2 116.2(15) . . ?
O2 C1 C2 118.5(15) . . ?
C49 C50 H50 119.9 . . ?
C49 C50 C51 120.2(14) . . ?
C51 C50 H50 119.9 . . ?
C22 C21 C12 122.6(13) . . ?
C22 C21 C26 118.2(13) . . ?
C26 C21 C12 119.1(13) . . ?
O18 C47 Ce4 63.2(9) . 4_576 ?
O18 C47 C44 119.7(16) . . ?
O17 C47 Ce4 59.3(9) . 4_576 ?
O17 C47 O18 119.4(15) . . ?
O17 C47 C44 119.8(16) . . ?
C44 C47 Ce4 152.1(13) . 4_576 ?
C50 C51 C00Z 120.6(14) . . ?
C52 C51 C00Z 120.8(13) . . ?
C52 C51 C50 118.6(13) . . ?
C88 C01B H01B 118.8 . . ?
C92 C01B H01B 118.8 . . ?
C92 C01B C88 122.4(14) . . ?
O5 C27 Ce1 64.9(8) . 4_566 ?
O5 C27 C24 118.0(14) . . ?
O6 C27 Ce1 53.4(8) . 4_566 ?
O6 C27 O5 118.0(14) . . ?
O6 C27 C24 124.0(14) . . ?
C24 C27 Ce1 172.7(11) . 4_566 ?
C78 C77 C80 124.1(14) . . ?
C78 C77 C76 119.2(14) . . ?
C76 C77 C80 116.6(14) . . ?
C8 C9 H9 118.9 . . ?
C8 C9 C10 122.3(14) . . ?
C10 C9 H9 118.9 . . ?
C19 C14 C10 120.8(15) . . ?
C19 C14 C15 118.7(16) . . ?
C15 C14 C10 120.3(14) . . ?
C21 C22 H22 119.6 . . ?
C21 C22 C23 120.7(14) . . ?
C23 C22 H22 119.6 . . ?
C49 C48 C37 123.2(13) . . ?
C49 C48 C53 118.0(13) . . ?
C53 C48 C37 118.5(13) . . ?
C101 C102 H102 119.9 . . ?
C101 C102 C103 120.2(15) . . ?
C103 C102 H102 119.9 . . ?
C102 C101 H101 119.7 . . ?
C102 C101 C100 120.5(15) . . ?
C100 C101 H101 119.7 . . ?
C91 C90 C100 123.2(14) . . ?
C89 C90 C91 116.9(14) . . ?
C89 C90 C100 119.9(13) . . ?
C13 C12 C21 121.9(13) . . ?
C11 C12 C13 117.5(13) . . ?
C11 C12 C21 120.5(13) . . ?
C29 C30 H30 118.7 . . ?
C29 C30 C31 122.6(15) . . ?
C31 C30 H30 118.7 . . ?
C51 C52 H52 119.0 . . ?
C53 C52 C51 122.0(14) . . ?
C53 C52 H52 119.0 . . ?
C6 C5 C8 120.7(14) . . ?
C6 C5 C4 119.0(14) . . ?
C4 C5 C8 120.3(14) . . ?
C64 C63 C74 120.6(15) . . ?
C62 C63 C64 119.5(14) . . ?
C62 C63 C74 119.8(14) . . ?
C42 C41 C39 121.6(13) . . ?
C46 C41 C39 121.4(13) . . ?
C46 C41 C42 117.0(13) . . ?
O7 C106 Ce2 66.8(9) . . ?
O7 C106 O8 122.2(16) . . ?
O7 C106 C103 119.1(17) . . ?
O8 C106 Ce2 55.5(8) . . ?
O8 C106 C103 118.8(16) . . ?
C103 C106 Ce2 173.3(13) . . ?
C78 C79 H79 120.2 . . ?
C78 C79 C74 119.7(15) . . ?
C74 C79 H79 120.2 . . ?
C01B C88 C85 124.1(13) . . ?
C89 C88 C01B 115.7(14) . . ?
C89 C88 C85 119.9(13) . . ?
C13 C8 C9 119.3(14) . . ?
C13 C8 C5 122.6(14) . . ?
C9 C8 C5 118.0(13) . . ?
O4 C20 Ce1 56.1(8) . 3_656 ?
O4 C20 O3 119.9(16) . . ?
O4 C20 C17 117.4(15) . . ?
O3 C20 Ce1 63.8(9) . 3_656 ?
O3 C20 C17 122.7(15) . . ?
C17 C20 Ce1 173.5(12) . 3_656 ?
C24 C23 C22 121.0(14) . . ?
C24 C23 H23 119.5 . . ?
C22 C23 H23 119.5 . . ?
C24 C25 H25 119.7 . . ?
C26 C25 C24 120.6(14) . . ?
C26 C25 H25 119.7 . . ?
C90 C91 H91 119.4 . . ?
C92 C91 C90 121.1(15) . . ?
C92 C91 H91 119.4 . . ?
C101 C100 C90 120.2(14) . . ?
C105 C100 C101 119.3(14) . . ?
C105 C100 C90 120.2(14) . . ?
C12 C11 H11 118.6 . . ?
C12 C11 C10 122.7(14) . . ?
C10 C11 H11 118.6 . . ?
C5 C6 H6 119.8 . . ?
C7 C6 C5 120.3(15) . . ?
C7 C6 H6 119.8 . . ?
C59 C58 C57 118.8(16) . . ?
C59 C58 C61 121.7(15) . . ?
C57 C58 C61 119.5(15) . . ?
C43 C44 C47 121.7(15) . . ?
C45 C44 C47 119.1(15) . . ?
C45 C44 C43 119.0(15) . . ?
O13 C28 C29 117.2(14) . . ?
O14 C28 O13 122.8(15) . . ?
O14 C28 C29 120.0(15) . . ?
C77 C78 H78 119.2 . . ?
C79 C78 C77 121.6(15) . . ?
C79 C78 H78 119.2 . . ?
C40 C35 C32 122.2(13) . . ?
C40 C35 C36 117.0(14) . . ?
C36 C35 C32 120.7(13) . . ?
O11 C99 Ce2 65.0(8) . 4_665 ?
O11 C99 O12 119.3(14) . . ?
O11 C99 C96 120.0(16) . . ?
O12 C99 Ce2 59.6(8) . 4_665 ?
O12 C99 C96 119.7(15) . . ?
C96 C99 Ce2 147.2(11) . 4_665 ?
C01B C92 C93 120.8(14) . . ?
C91 C92 C01B 119.2(14) . . ?
C91 C92 C93 120.0(15) . . ?
C3 C2 C1 120.9(14) . . ?
C7 C2 C1 118.2(15) . . ?
C7 C2 C3 120.9(15) . . ?
C90 C89 C88 124.5(14) . . ?
C90 C89 H89 117.7 . . ?
C88 C89 H89 117.7 . . ?
C58 C59 H59 119.0 . . ?
C60 C59 C58 122.0(16) . . ?
C60 C59 H59 119.0 . . ?
C102 C103 C106 122.2(16) . . ?
C102 C103 C104 119.2(14) . . ?
C104 C103 C106 118.6(16) . . ?
C38 C37 C48 122.3(14) . . ?
C36 C37 C38 116.9(13) . . ?
C36 C37 C48 120.8(13) . . ?
C97 C98 H98 118.8 . . ?
C93 C98 H98 118.8 . . ?
C93 C98 C97 122.3(16) . . ?
C21 C26 H26 119.6 . . ?
C25 C26 C21 120.7(14) . . ?
C25 C26 H26 119.6 . . ?
C77 C76 H76 119.5 . . ?
C75 C76 C77 121.0(15) . . ?
C75 C76 H76 119.5 . . ?
C97 C96 C99 118.7(16) . . ?
C95 C96 C99 120.1(15) . . ?
C95 C96 C97 121.0(16) . . ?
C48 C53 H53 120.0 . . ?
C52 C53 C48 120.0(14) . . ?
C52 C53 H53 120.0 . . ?
C84 C85 C88 121.1(14) . . ?
C86 C85 C88 121.8(14) . . ?
C86 C85 C84 117.0(15) . . ?
C86 C87 H87 119.3 . . ?
C82 C87 H87 119.3 . . ?
C82 C87 C86 121.3(16) . . ?
C84 C83 H83 118.8 . . ?
C84 C83 C82 122.5(16) . . ?
C82 C83 H83 118.8 . . ?
C14 C19 H19 119.1 . . ?
C14 C19 C18 121.9(16) . . ?
C18 C19 H19 119.1 . . ?
C85 C84 H84 119.4 . . ?
C83 C84 C85 121.1(15) . . ?
C83 C84 H84 119.4 . . ?
C103 C104 H104 120.0 . . ?
C105 C104 C103 120.0(16) . . ?
C105 C104 H104 120.0 . . ?
O9 C81 C82 114.1(15) . . ?
O10 C81 O9 126.5(16) . . ?
O10 C81 C82 119.4(15) . . ?
C32 C33 H33 119.5 . . ?
C34 C33 C32 121.1(15) . . ?
C34 C33 H33 119.5 . . ?
C85 C86 C87 120.7(15) . . ?
C85 C86 H86 119.6 . . ?
C87 C86 H86 119.6 . . ?
C59 C60 H60 120.4 . . ?
C59 C60 C55 119.2(16) . . ?
C55 C60 H60 120.4 . . ?
C65 C66 H66 118.5 . . ?
C61 C66 H66 118.5 . . ?
C61 C66 C65 123.1(14) . . ?
C100 C105 H105 119.7 . . ?
C104 C105 C100 120.6(16) . . ?
C104 C105 H105 119.7 . . ?
C2 C3 H3 120.4 . . ?
C2 C3 C4 119.2(15) . . ?
C4 C3 H3 120.4 . . ?
C58 C57 H57 120.5 . . ?
C56 C57 C58 119.0(16) . . ?
C56 C57 H57 120.5 . . ?
C98 C97 H97 121.5 . . ?
C96 C97 C98 117.0(17) . . ?
C96 C97 H97 121.5 . . ?
C63 C64 H64 119.6 . . ?
C65 C64 C63 120.7(16) . . ?
C65 C64 H64 119.6 . . ?
C71 C70 C73 118.7(17) . . ?
C69 C70 C73 123.1(19) . . ?
C69 C70 C71 118.2(17) . . ?
C98 C93 C92 121.2(14) . . ?
C94 C93 C92 122.6(15) . . ?
C94 C93 C98 116.2(15) . . ?
C87 C82 C83 117.2(16) . . ?
C87 C82 C81 120.3(16) . . ?
C83 C82 C81 122.5(15) . . ?
C30 C29 C28 120.9(15) . . ?
C30 C29 C34 117.9(15) . . ?
C34 C29 C28 121.1(14) . . ?
C66 C65 C67 121.4(14) . . ?
C64 C65 C66 117.2(14) . . ?
C64 C65 C67 121.3(16) . . ?
C18 C17 C20 119.4(16) . . ?
C18 C17 C16 121.1(16) . . ?
C16 C17 C20 119.4(15) . . ?
C6 C7 H7 120.0 . . ?
C2 C7 C6 120.1(16) . . ?
C2 C7 H7 120.0 . . ?
C63 C62 H62 119.0 . . ?
C63 C62 C61 122.0(15) . . ?
C61 C62 H62 119.0 . . ?
C60 C55 C54 118.0(15) . . ?
C56 C55 C60 119.6(16) . . ?
C56 C55 C54 122.4(16) . . ?
C96 C95 H95 119.3 . . ?
C96 C95 C94 121.4(17) . . ?
C94 C95 H95 119.3 . . ?
C32 C31 C30 120.5(15) . . ?
C32 C31 H31 119.8 . . ?
C30 C31 H31 119.8 . . ?
C41 C42 H42 119.5 . . ?
C41 C42 C43 121.1(15) . . ?
C43 C42 H42 119.5 . . ?
C57 C56 H56 119.4 . . ?
C55 C56 C57 121.2(16) . . ?
C55 C56 H56 119.4 . . ?
C44 C43 C42 120.5(15) . . ?
C44 C43 H43 119.7 . . ?
C42 C43 H43 119.7 . . ?
O23 C73 C70 117.0(19) . . ?
O24 C73 O23 121.1(18) . . ?
O24 C73 C70 121(2) . . ?
C79 C74 C63 120.3(14) . . ?
C79 C74 C75 119.5(14) . . ?
C75 C74 C63 120.2(14) . . ?
C66 C61 C58 120.2(14) . . ?
C62 C61 C58 122.0(14) . . ?
C62 C61 C66 117.5(15) . . ?
C72 C67 C65 119.2(16) . . ?
C68 C67 C65 121.8(15) . . ?
C68 C67 C72 118.9(16) . . ?
C33 C34 C29 120.4(15) . . ?
C33 C34 H34 119.8 . . ?
C29 C34 H34 119.8 . . ?
O20 C54 O19 121.9(17) . . ?
O20 C54 C55 121.6(16) . . ?
O19 C54 C55 116.5(16) . . ?
C19 C18 H18 120.5 . . ?
C17 C18 C19 118.9(16) . . ?
C17 C18 H18 120.5 . . ?
C9 C10 C14 119.6(13) . . ?
C11 C10 C9 116.8(14) . . ?
C11 C10 C14 123.6(13) . . ?
C5 C4 C3 120.1(15) . . ?
C5 C4 H4 119.9 . . ?
C3 C4 H4 119.9 . . ?
C17 C16 H16 120.8 . . ?
C15 C16 C17 118.3(16) . . ?
C15 C16 H16 120.8 . . ?
C44 C45 H45 119.5 . . ?
C44 C45 C46 121.1(15) . . ?
C46 C45 H45 119.5 . . ?
C41 C46 C45 121.2(15) . . ?
C41 C46 H46 119.4 . . ?
C45 C46 H46 119.4 . . ?
C107 N03P C109 120.7(17) . . ?
C107 N03P C108 123(2) . . ?
C109 N03P C108 116.7(18) . . ?
C14 C15 H15 119.8 . . ?
C16 C15 C14 120.5(16) . . ?
C16 C15 H15 119.8 . . ?
C76 C75 C74 118.8(16) . . ?
C76 C75 H75 120.6 . . ?
C74 C75 H75 120.6 . . ?
C67 C72 H72 120.5 . . ?
C71 C72 C67 119.1(18) . . ?
C71 C72 H72 120.5 . . ?
O26 C107 N03P 125(2) . . ?
O26 C107 H107 117.4 . . ?
N03P C107 H107 117.4 . . ?
C67 C68 H68 119.4 . . ?
C67 C68 C69 121.3(18) . . ?
C69 C68 H68 119.4 . . ?
C93 C94 H94 119.2 . . ?
C95 C94 C93 121.7(18) . . ?
C95 C94 H94 119.2 . . ?
C70 C71 H71 119.6 . . ?
C72 C71 C70 120.7(17) . . ?
C72 C71 H71 119.6 . . ?
C70 C69 C68 121(2) . . ?
C70 C69 H69 119.3 . . ?
C68 C69 H69 119.3 . . ?
N03P C109 H10A 109.5 . . ?
N03P C109 H10B 109.5 . . ?
N03P C109 H10C 109.5 . . ?
H10A C109 H10B 109.5 . . ?
H10A C109 H10C 109.5 . . ?
H10B C109 H10C 109.5 . . ?
O27 C110 H110 117.7 . . ?
O27 C110 N041 125(3) . . ?
N041 C110 H110 117.7 . . ?
N03P C108 H10D 109.5 . . ?
N03P C108 H10E 109.5 . . ?
N03P C108 H10F 109.5 . . ?
H10D C108 H10E 109.5 . . ?
H10D C108 H10F 109.5 . . ?
H10E C108 H10F 109.5 . . ?
C110 N041 C112 119(3) . . ?
C111 N041 C110 122(3) . . ?
C111 N041 C112 117(3) . . ?
N041 C112 H11A 109.5 . . ?
N041 C112 H11B 109.5 . . ?
N041 C112 H11C 109.5 . . ?
H11A C112 H11B 109.5 . . ?
H11A C112 H11C 109.5 . . ?
H11B C112 H11C 109.5 . . ?
N041 C111 H11D 109.5 . . ?
N041 C111 H11E 109.5 . . ?
N041 C111 H11F 109.5 . . ?
H11D C111 H11E 109.5 . . ?
H11D C111 H11F 109.5 . . ?
H11E C111 H11F 109.5 . . ?
C113 O28 Ce3 133(4) . . ?
O28 C113 H113 115.6 . . ?
O28 C113 N0 129(5) . . ?
N0 C113 H113 115.6 . . ?
C113 N0 C115 115(4) . . ?
C114 N0 C113 122(4) . . ?
C114 N0 C115 115(4) . . ?
N0 C115 H11G 109.5 . . ?
N0 C115 H11H 109.5 . . ?
N0 C115 H11I 109.5 . . ?
H11G C115 H11H 109.5 . . ?
H11G C115 H11I 109.5 . . ?
H11H C115 H11I 109.5 . . ?
N0 C114 H11J 109.5 . . ?
N0 C114 H11K 109.5 . . ?
N0 C114 H11L 109.5 . . ?
H11J C114 H11K 109.5 . . ?
H11J C114 H11L 109.5 . . ?
H11K C114 H11L 109.5 . . ?

loop_
_geom_bond_atom_site_label_1
_geom_bond_atom_site_label_2
_geom_bond_distance
_geom_bond_site_symmetry_2
_geom_bond_publ_flag
Ce4 Ce2 3.8567(13) 2 ?
Ce4 O15 2.594(10) . ?
Ce4 O22 2.536(10) . ?
Ce4 O13 2.544(10) 2 ?
Ce4 O25 2.536(10) . ?
Ce4 O16 2.557(9) . ?
Ce4 O18 2.639(12) 4_675 ?
Ce4 O11 2.455(11) 3_665 ?
Ce4 O17 2.554(11) 4_675 ?
Ce4 O9 2.453(11) . ?
Ce4 C00Z 2.951(15) . ?
Ce4 C47 2.955(17) 4_675 ?
Ce3 Ce1 4.0590(14) 3_666 ?
Ce3 O5 2.517(11) 2_556 ?
Ce3 O22 2.678(10) 4_576 ?
Ce3 O21 2.433(9) 4_576 ?
Ce3 O4 2.437(11) 1_565 ?
Ce3 O18 2.464(12) . ?
Ce3 O10 2.442(12) 4_576 ?
Ce3 C80 2.914(15) 4_576 ?
Ce3 O23 2.348(12) . ?
Ce3 O27 2.528(13) . ?
Ce3 O28 2.55(2) . ?
Ce2 O15 2.483(9) 2_545 ?
Ce2 O13 2.514(11) . ?
Ce2 O11 2.714(11) 4_566 ?
Ce2 O12 2.590(10) 4_566 ?
Ce2 O2 2.288(11) . ?
Ce2 O7 2.659(12) . ?
Ce2 O8 2.410(10) . ?
Ce2 O20 2.352(11) . ?
Ce2 C106 2.891(18) . ?
Ce2 C99 2.994(16) 4_566 ?
Ce1 O5 2.786(10) 4_665 ?
Ce1 O6 2.541(10) 4_665 ?
Ce1 O1 2.407(11) . ?
Ce1 O4 2.542(11) 3_656 ?
Ce1 O26 2.476(11) . ?
Ce1 O3 2.714(11) 3_656 ?
Ce1 O19 2.323(12) . ?
Ce1 O24 2.477(14) 3_666 ?
Ce1 C27 3.076(16) 4_665 ?
Ce1 C20 3.023(18) 3_656 ?
O5 C27 1.316(18) . ?
O15 C00Z 1.298(17) . ?
O22 C80 1.287(17) . ?
O21 C80 1.237(17) . ?
O13 C28 1.283(19) . ?
O25 H25A 0.8700 . ?
O25 H25B 0.8698 . ?
O16 C00Z 1.245(18) . ?
O6 C27 1.235(18) . ?
O1 C1 1.282(19) . ?
O4 C20 1.28(2) . ?
O18 C47 1.28(2) . ?
O11 C99 1.256(19) . ?
O17 C47 1.26(2) . ?
O9 C81 1.280(19) . ?
O12 C99 1.31(2) . ?
O2 C1 1.28(2) . ?
O7 C106 1.25(2) . ?
O10 C81 1.229(19) . ?
O26 C107 1.22(2) . ?
O8 C106 1.27(2) . ?
O20 C54 1.25(2) . ?
O14 C28 1.277(19) . ?
O3 C20 1.28(2) . ?
C80 C77 1.47(2) . ?
O19 C54 1.29(2) . ?
O23 C73 1.27(2) . ?
O24 C73 1.21(2) . ?
C49 H49 0.9500 . ?
C49 C50 1.40(2) . ?
C49 C48 1.39(2) . ?
C40 H40 0.9500 . ?
C40 C39 1.38(2) . ?
C40 C35 1.39(2) . ?
C38 H38 0.9500 . ?
C38 C39 1.39(2) . ?
C38 C37 1.41(2) . ?
C00Z C51 1.47(2) . ?
O27 C110 1.16(3) . ?
C39 C41 1.48(2) . ?
C24 C27 1.49(2) . ?
C24 C23 1.39(2) . ?
C24 C25 1.39(2) . ?
C13 H13 0.9500 . ?
C13 C12 1.42(2) . ?
C13 C8 1.37(2) . ?
C32 C35 1.51(2) . ?
C32 C33 1.40(2) . ?
C32 C31 1.37(2) . ?
C36 H36 0.9500 . ?
C36 C35 1.40(2) . ?
C36 C37 1.39(2) . ?
C1 C2 1.52(2) . ?
C50 H50 0.9500 . ?
C50 C51 1.40(2) . ?
C21 C22 1.37(2) . ?
C21 C12 1.49(2) . ?
C21 C26 1.41(2) . ?
C47 C44 1.49(2) . ?
C51 C52 1.38(2) . ?
C01B H01B 0.9500 . ?
C01B C88 1.41(2) . ?
C01B C92 1.38(2) . ?
C77 C78 1.37(2) . ?
C77 C76 1.40(2) . ?
C9 H9 0.9500 . ?
C9 C8 1.38(2) . ?
C9 C10 1.41(2) . ?
C14 C19 1.34(2) . ?
C14 C10 1.48(2) . ?
C14 C15 1.40(2) . ?
C22 H22 0.9500 . ?
C22 C23 1.39(2) . ?
C48 C37 1.49(2) . ?
C48 C53 1.42(2) . ?
C102 H102 0.9500 . ?
C102 C101 1.38(2) . ?
C102 C103 1.39(2) . ?
C101 H101 0.9500 . ?
C101 C100 1.40(2) . ?
C90 C91 1.42(2) . ?
C90 C100 1.47(2) . ?
C90 C89 1.37(2) . ?
C12 C11 1.38(2) . ?
C30 H30 0.9500 . ?
C30 C29 1.33(2) . ?
C30 C31 1.41(2) . ?
C52 H52 0.9500 . ?
C52 C53 1.37(2) . ?
C5 C8 1.50(2) . ?
C5 C6 1.38(2) . ?
C5 C4 1.39(2) . ?
C63 C64 1.42(2) . ?
C63 C62 1.38(2) . ?
C63 C74 1.48(2) . ?
C41 C42 1.39(2) . ?
C41 C46 1.39(2) . ?
C106 C103 1.49(2) . ?
C79 H79 0.9500 . ?
C79 C78 1.37(2) . ?
C79 C74 1.41(2) . ?
C88 C89 1.39(2) . ?
C88 C85 1.47(2) . ?
C20 C17 1.50(2) . ?
C23 H23 0.9500 . ?
C25 H25 0.9500 . ?
C25 C26 1.38(2) . ?
C91 H91 0.9500 . ?
C91 C92 1.37(2) . ?
C100 C105 1.39(2) . ?
C11 H11 0.9500 . ?
C11 C10 1.40(2) . ?
C6 H6 0.9500 . ?
C6 C7 1.38(2) . ?
C58 C59 1.39(2) . ?
C58 C57 1.41(2) . ?
C58 C61 1.50(2) . ?
C44 C43 1.38(2) . ?
C44 C45 1.35(2) . ?
C28 C29 1.50(2) . ?
C78 H78 0.9500 . ?
C99 C96 1.50(2) . ?
C92 C93 1.50(2) . ?
C2 C3 1.37(2) . ?
C2 C7 1.37(2) . ?
C89 H89 0.9500 . ?
C59 H59 0.9500 . ?
C59 C60 1.36(2) . ?
C103 C104 1.42(2) . ?
C98 H98 0.9500 . ?
C98 C97 1.41(2) . ?
C98 C93 1.38(2) . ?
C26 H26 0.9500 . ?
C76 H76 0.9500 . ?
C76 C75 1.37(2) . ?
C96 C97 1.40(2) . ?
C96 C95 1.31(2) . ?
C53 H53 0.9500 . ?
C85 C84 1.42(2) . ?
C85 C86 1.37(2) . ?
C87 H87 0.9500 . ?
C87 C86 1.40(2) . ?
C87 C82 1.38(2) . ?
C83 H83 0.9500 . ?
C83 C84 1.34(2) . ?
C83 C82 1.38(2) . ?
C19 H19 0.9500 . ?
C19 C18 1.41(2) . ?
C84 H84 0.9500 . ?
C104 H104 0.9500 . ?
C104 C105 1.37(2) . ?
C81 C82 1.49(2) . ?
C33 H33 0.9500 . ?
C33 C34 1.38(2) . ?
C86 H86 0.9500 . ?
C60 H60 0.9500 . ?
C60 C55 1.42(2) . ?
C66 H66 0.9500 . ?
C66 C65 1.41(2) . ?
C66 C61 1.40(2) . ?
C105 H105 0.9500 . ?
C3 H3 0.9500 . ?
C3 C4 1.40(2) . ?
C57 H57 0.9500 . ?
C57 C56 1.40(2) . ?
C97 H97 0.9500 . ?
C64 H64 0.9500 . ?
C64 C65 1.40(2) . ?
C70 C73 1.49(2) . ?
C70 C71 1.42(3) . ?
C70 C69 1.32(2) . ?
C93 C94 1.38(2) . ?
C29 C34 1.40(2) . ?
C65 C67 1.47(2) . ?
C17 C18 1.35(2) . ?
C17 C16 1.40(2) . ?
C7 H7 0.9500 . ?
C62 H62 0.9500 . ?
C62 C61 1.39(2) . ?
C55 C56 1.36(2) . ?
C55 C54 1.50(2) . ?
C95 H95 0.9500 . ?
C95 C94 1.37(2) . ?
C31 H31 0.9500 . ?
C42 H42 0.9500 . ?
C42 C43 1.41(2) . ?
C56 H56 0.9500 . ?
C43 H43 0.9500 . ?
C74 C75 1.42(2) . ?
C67 C72 1.39(2) . ?
C67 C68 1.35(3) . ?
C34 H34 0.9500 . ?
C18 H18 0.9500 . ?
C4 H4 0.9500 . ?
C16 H16 0.9500 . ?
C16 C15 1.39(2) . ?
C45 H45 0.9500 . ?
C45 C46 1.41(2) . ?
C46 H46 0.9500 . ?
N03P C107 1.33(2) . ?
N03P C109 1.49(3) . ?
N03P C108 1.50(3) . ?
C15 H15 0.9500 . ?
C75 H75 0.9500 . ?
C72 H72 0.9500 . ?
C72 C71 1.38(2) . ?
C107 H107 0.9500 . ?
C68 H68 0.9500 . ?
C68 C69 1.39(3) . ?
C94 H94 0.9500 . ?
C71 H71 0.9500 . ?
C69 H69 0.9500 . ?
C109 H10A 0.9800 . ?
C109 H10B 0.9800 . ?
C109 H10C 0.9800 . ?
C110 H110 0.9500 . ?
C110 N041 1.37(3) . ?
C108 H10D 0.9800 . ?
C108 H10E 0.9800 . ?
C108 H10F 0.9800 . ?
N041 C112 1.50(4) . ?
N041 C111 1.37(4) . ?
C112 H11A 0.9800 . ?
C112 H11B 0.9800 . ?
C112 H11C 0.9800 . ?
C111 H11D 0.9800 . ?
C111 H11E 0.9800 . ?
C111 H11F 0.9800 . ?
O28 C113 1.17(3) . ?
C113 H113 0.9500 . ?
C113 N0 1.38(4) . ?
N0 C115 1.51(5) . ?
N0 C114 1.36(4) . ?
C115 H11G 0.9800 . ?
C115 H11H 0.9800 . ?
C115 H11I 0.9800 . ?
C114 H11J 0.9800 . ?
C114 H11K 0.9800 . ?
C114 H11L 0.9800 . ?

loop_
_geom_torsion_atom_site_label_1
_geom_torsion_atom_site_label_2
_geom_torsion_atom_site_label_3
_geom_torsion_atom_site_label_4
_geom_torsion
_geom_torsion_site_symmetry_1
_geom_torsion_site_symmetry_2
_geom_torsion_site_symmetry_3
_geom_torsion_site_symmetry_4
_geom_torsion_publ_flag
Ce4 O15 C00Z O16 13.7(14) . . . . ?
Ce4 O15 C00Z C51 -162.7(12) . . . . ?
Ce4 O22 C80 Ce3 113.2(12) . . . 4_675 ?
Ce4 O22 C80 O21 125.8(13) . . . . ?
Ce4 O22 C80 C77 -53.7(19) . . . . ?
Ce4 O13 C28 O14 -16(2) 2_545 . . . ?
Ce4 O13 C28 C29 166.3(9) 2_545 . . . ?
Ce4 O16 C00Z O15 -13.9(14) . . . . ?
Ce4 O16 C00Z C51 162.3(13) . . . . ?
Ce4 O18 C47 O17 -20.0(18) 4_576 . . . ?
Ce4 O18 C47 C44 148.4(15) 4_576 . . . ?
Ce4 O11 C99 Ce2 104(2) 3_665 . . 4_665 ?
Ce4 O11 C99 O12 78(3) 3_665 . . . ?
Ce4 O11 C99 C96 -113(2) 3_665 . . . ?
Ce4 O17 C47 O18 20.7(19) 4_576 . . . ?
Ce4 O17 C47 C44 -147.5(15) 4_576 . . . ?
Ce4 O9 C81 O10 48(3) . . . . ?
Ce4 O9 C81 C82 -133.2(14) . . . . ?
Ce4 C00Z C51 C50 125(4) . . . . ?
Ce4 C00Z C51 C52 -58(5) . . . . ?
Ce4 C47 C44 C43 85(3) 4_576 . . . ?
Ce4 C47 C44 C45 -91(3) 4_576 . . . ?
Ce3 O5 C27 Ce1 -102.1(9) 2_546 . . 4_566 ?
Ce3 O5 C27 O6 -95.9(15) 2_546 . . . ?
Ce3 O5 C27 C24 85.4(15) 2_546 . . . ?
Ce3 O22 C80 O21 12.6(13) 4_675 . . . ?
Ce3 O22 C80 C77 -166.9(12) 4_675 . . . ?
Ce3 O21 C80 O22 -14.1(15) 4_675 . . . ?
Ce3 O21 C80 C77 165.4(11) 4_675 . . . ?
Ce3 O4 C20 Ce1 -129.5(13) 1_545 . . 3_656 ?
Ce3 O4 C20 O3 -128.3(15) 1_545 . . . ?
Ce3 O4 C20 C17 50(2) 1_545 . . . ?
Ce3 O18 C47 Ce4 131.9(19) . . . 4_576 ?
Ce3 O18 C47 O17 112(2) . . . . ?
Ce3 O18 C47 C44 -80(3) . . . . ?
Ce3 O10 C81 O9 -6(3) 4_675 . . . ?
Ce3 O10 C81 C82 174.6(11) 4_675 . . . ?
Ce3 C80 C77 C78 -135(4) 4_675 . . . ?
Ce3 C80 C77 C76 43(5) 4_675 . . . ?
Ce3 O23 C73 O24 39(3) . . . . ?
Ce3 O23 C73 C70 -149.5(13) . . . . ?
Ce3 O27 C110 N041 -165.6(18) . . . . ?
Ce3 O28 C113 N0 139(6) . . . . ?
Ce2 O15 C00Z Ce4 -103.3(9) 2 . . . ?
Ce2 O15 C00Z O16 -89.6(15) 2 . . . ?
Ce2 O15 C00Z C51 94.0(14) 2 . . . ?
Ce2 O13 C28 O14 135.9(13) . . . . ?
Ce2 O13 C28 C29 -41.8(17) . . . . ?
Ce2 O11 C99 O12 -25.7(15) 4_665 . . . ?
Ce2 O11 C99 C96 143.3(14) 4_665 . . . ?
Ce2 O12 C99 O11 27.1(16) 4_665 . . . ?
Ce2 O12 C99 C96 -141.9(13) 4_665 . . . ?
Ce2 O2 C1 O1 -76(2) . . . . ?
Ce2 O2 C1 C2 107.9(18) . . . . ?
Ce2 O7 C106 O8 -2.9(17) . . . . ?
Ce2 O7 C106 C103 176.4(14) . . . . ?
Ce2 O8 C106 O7 3.2(19) . . . . ?
Ce2 O8 C106 C103 -176.0(12) . . . . ?
Ce2 O20 C54 O19 -30(3) . . . . ?
Ce2 O20 C54 C55 151.4(12) . . . . ?
Ce2 C99 C96 C97 -117(2) 4_665 . . . ?
Ce2 C99 C96 C95 58(3) 4_665 . . . ?
Ce1 O5 C27 O6 6.2(14) 4_566 . . . ?
Ce1 O5 C27 C24 -172.6(12) 4_566 . . . ?
Ce1 O6 C27 O5 -7.0(15) 4_566 . . . ?
Ce1 O6 C27 C24 171.7(12) 4_566 . . . ?
Ce1 O1 C1 O2 75(2) . . . . ?
Ce1 O1 C1 C2 -108.7(14) . . . . ?
Ce1 O4 C20 O3 1.2(18) 3_656 . . . ?
Ce1 O4 C20 C17 179.3(13) 3_656 . . . ?
Ce1 O26 C107 N03P -156.9(15) . . . . ?
Ce1 O3 C20 O4 -1.1(17) 3_656 . . . ?
Ce1 O3 C20 C17 -179.1(16) 3_656 . . . ?
Ce1 O19 C54 O20 -38(7) . . . . ?
Ce1 O19 C54 C55 140(5) . . . . ?
Ce1 O24 C73 O23 39(3) 3_666 . . . ?
Ce1 O24 C73 C70 -132.7(16) 3_666 . . . ?
O15 C00Z C51 C50 -151.0(14) . . . . ?
O15 C00Z C51 C52 27(2) . . . . ?
O22 C80 C77 C78 -22(2) . . . . ?
O22 C80 C77 C76 155.9(14) . . . . ?
O21 C80 C77 C78 158.1(15) . . . . ?
O21 C80 C77 C76 -24(2) . . . . ?
O13 C28 C29 C30 -30(2) . . . . ?
O13 C28 C29 C34 149.6(15) . . . . ?
O16 C00Z C51 C50 33(2) . . . . ?
O16 C00Z C51 C52 -149.5(15) . . . . ?
O1 C1 C2 C3 -25(2) . . . . ?
O1 C1 C2 C7 156.9(16) . . . . ?
O4 C20 C17 C18 25(3) . . . . ?
O4 C20 C17 C16 -153.1(16) . . . . ?
O18 C47 C44 C43 -3(3) . . . . ?
O18 C47 C44 C45 -179.0(17) . . . . ?
O11 C99 C96 C97 153.0(16) . . . . ?
O11 C99 C96 C95 -32(2) . . . . ?
O17 C47 C44 C43 164.9(17) . . . . ?
O17 C47 C44 C45 -11(3) . . . . ?
O9 C81 C82 C87 -179.2(15) . . . . ?
O9 C81 C82 C83 3(2) . . . . ?
O12 C99 C96 C97 -38(2) . . . . ?
O12 C99 C96 C95 136.7(18) . . . . ?
O2 C1 C2 C3 151.4(16) . . . . ?
O2 C1 C2 C7 -26(2) . . . . ?
O7 C106 C103 C102 11(2) . . . . ?
O7 C106 C103 C104 -169.8(15) . . . . ?
O10 C81 C82 C87 0(3) . . . . ?
O10 C81 C82 C83 -178.1(17) . . . . ?
O8 C106 C103 C102 -169.8(15) . . . . ?
O8 C106 C103 C104 9(2) . . . . ?
O14 C28 C29 C30 152.5(16) . . . . ?
O14 C28 C29 C34 -28(2) . . . . ?
O3 C20 C17 C18 -157.3(18) . . . . ?
O3 C20 C17 C16 25(3) . . . . ?
C80 C77 C78 C79 176.9(15) . . . . ?
C80 C77 C76 C75 -175.9(15) . . . . ?
C49 C50 C51 C00Z 174.4(14) . . . . ?
C49 C50 C51 C52 -3(2) . . . . ?
C49 C48 C37 C38 -36(2) . . . . ?
C49 C48 C37 C36 142.9(15) . . . . ?
C49 C48 C53 C52 -4(2) . . . . ?
C40 C39 C41 C42 -134.2(16) . . . . ?
C40 C39 C41 C46 43(2) . . . . ?
C38 C39 C41 C42 49(2) . . . . ?
C38 C39 C41 C46 -133.3(16) . . . . ?
C00Z C51 C52 C53 -176.2(14) . . . . ?
O27 C110 N041 C112 177(3) . . . . ?
O27 C110 N041 C111 14(5) . . . . ?
C39 C40 C35 C32 176.9(14) . . . . ?
C39 C40 C35 C36 -1(2) . . . . ?
C39 C38 C37 C36 1(2) . . . . ?
C39 C38 C37 C48 -179.5(14) . . . . ?
C39 C41 C42 C43 174.4(15) . . . . ?
C39 C41 C46 C45 -175.2(14) . . . . ?
C24 C25 C26 C21 5(2) . . . . ?
C13 C12 C11 C10 -3(2) . . . . ?
C32 C33 C34 C29 -2(3) . . . . ?
C1 C2 C3 C4 -175.7(15) . . . . ?
C1 C2 C7 C6 180.0(15) . . . . ?
C50 C49 C48 C37 -171.2(14) . . . . ?
C50 C49 C48 C53 2(2) . . . . ?
C50 C51 C52 C53 2(2) . . . . ?
C21 C22 C23 C24 0(2) . . . . ?
C21 C12 C11 C10 178.2(14) . . . . ?
C47 C44 C43 C42 -175.9(16) . . . . ?
C47 C44 C45 C46 175.2(16) . . . . ?
C51 C52 C53 C48 2(2) . . . . ?
C01B C88 C89 C90 5(2) . . . . ?
C01B C88 C85 C84 153.1(15) . . . . ?
C01B C88 C85 C86 -32(2) . . . . ?
C01B C92 C93 C98 129.4(17) . . . . ?
C01B C92 C93 C94 -48(2) . . . . ?
C27 C24 C23 C22 172.5(14) . . . . ?
C27 C24 C25 C26 -174.4(14) . . . . ?
C77 C76 C75 C74 1(3) . . . . ?
C14 C19 C18 C17 3(3) . . . . ?
C22 C21 C12 C13 -34(2) . . . . ?
C22 C21 C12 C11 145.4(15) . . . . ?
C22 C21 C26 C25 -6(2) . . . . ?
C48 C49 C50 C51 2(2) . . . . ?
C102 C101 C100 C90 170.2(14) . . . . ?
C102 C101 C100 C105 -3(2) . . . . ?
C102 C103 C104 C105 -5(2) . . . . ?
C101 C102 C103 C106 -177.5(14) . . . . ?
C101 C102 C103 C104 3(2) . . . . ?
C101 C100 C105 C104 2(2) . . . . ?
C90 C91 C92 C01B 1(2) . . . . ?
C90 C91 C92 C93 -179.4(14) . . . . ?
C90 C100 C105 C104 -171.8(15) . . . . ?
C12 C13 C8 C9 -2(2) . . . . ?
C12 C13 C8 C5 175.5(14) . . . . ?
C12 C21 C22 C23 -171.8(14) . . . . ?
C12 C21 C26 C25 169.9(14) . . . . ?
C12 C11 C10 C9 3(2) . . . . ?
C12 C11 C10 C14 -174.3(14) . . . . ?
C30 C29 C34 C33 2(2) . . . . ?
C5 C6 C7 C2 -3(3) . . . . ?
C63 C64 C65 C66 0(2) . . . . ?
C63 C64 C65 C67 -177.3(15) . . . . ?
C63 C62 C61 C58 173.4(15) . . . . ?
C63 C62 C61 C66 0(2) . . . . ?
C63 C74 C75 C76 174.4(16) . . . . ?
C41 C42 C43 C44 2(3) . . . . ?
C106 C103 C104 C105 175.9(15) . . . . ?
C79 C74 C75 C76 -5(2) . . . . ?
C88 C01B C92 C91 1(2) . . . . ?
C88 C01B C92 C93 -178.6(14) . . . . ?
C88 C85 C84 C83 169.5(14) . . . . ?
C88 C85 C86 C87 -170.7(14) . . . . ?
C8 C13 C12 C21 -178.6(14) . . . . ?
C8 C13 C12 C11 2(2) . . . . ?
C8 C9 C10 C14 174.5(14) . . . . ?
C8 C9 C10 C11 -3(2) . . . . ?
C8 C5 C6 C7 -179.9(15) . . . . ?
C8 C5 C4 C3 -175.9(15) . . . . ?
C20 C17 C18 C19 -173.3(17) . . . . ?
C20 C17 C16 C15 170.8(16) . . . . ?
C23 C24 C27 O5 -150.4(14) . . . . ?
C23 C24 C27 O6 31(2) . . . . ?
C23 C24 C25 C26 -1(2) . . . . ?
C25 C24 C27 O5 23(2) . . . . ?
C25 C24 C27 O6 -155.6(15) . . . . ?
C25 C24 C23 C22 -1(2) . . . . ?
C91 C90 C100 C101 49(2) . . . . ?
C91 C90 C100 C105 -137.5(16) . . . . ?
C91 C90 C89 C88 -3(2) . . . . ?
C91 C92 C93 C98 -51(2) . . . . ?
C91 C92 C93 C94 132.2(18) . . . . ?
C100 C90 C91 C92 -176.9(15) . . . . ?
C100 C90 C89 C88 173.9(14) . . . . ?
C6 C5 C8 C13 42(2) . . . . ?
C6 C5 C8 C9 -140.9(16) . . . . ?
C6 C5 C4 C3 5(2) . . . . ?
C58 C59 C60 C55 -2(3) . . . . ?
C58 C57 C56 C55 -4(2) . . . . ?
C44 C45 C46 C41 -1(3) . . . . ?
C28 C29 C34 C33 -177.7(15) . . . . ?
C78 C77 C76 C75 2(3) . . . . ?
C78 C79 C74 C63 -173.2(14) . . . . ?
C78 C79 C74 C75 6(2) . . . . ?
C35 C40 C39 C38 -1(2) . . . . ?
C35 C40 C39 C41 -177.9(14) . . . . ?
C35 C32 C33 C34 178.8(15) . . . . ?
C35 C32 C31 C30 -177.8(14) . . . . ?
C35 C36 C37 C38 -3(2) . . . . ?
C35 C36 C37 C48 177.9(14) . . . . ?
C99 C96 C97 C98 176.0(15) . . . . ?
C99 C96 C95 C94 -170.3(17) . . . . ?
C92 C01B C88 C89 -4(2) . . . . ?
C92 C01B C88 C85 170.1(14) . . . . ?
C92 C93 C94 C95 -179.3(16) . . . . ?
C2 C3 C4 C5 -5(3) . . . . ?
C89 C90 C91 C92 0(2) . . . . ?
C89 C90 C100 C101 -128.1(16) . . . . ?
C89 C90 C100 C105 45(2) . . . . ?
C89 C88 C85 C84 -33(2) . . . . ?
C89 C88 C85 C86 142.3(15) . . . . ?
C59 C58 C57 C56 0(2) . . . . ?
C59 C58 C61 C66 29(2) . . . . ?
C59 C58 C61 C62 -144.8(17) . . . . ?
C59 C60 C55 C56 -1(2) . . . . ?
C59 C60 C55 C54 179.4(16) . . . . ?
C103 C102 C101 C100 1(2) . . . . ?
C103 C104 C105 C100 2(2) . . . . ?
C37 C38 C39 C40 1(2) . . . . ?
C37 C38 C39 C41 177.4(14) . . . . ?
C37 C36 C35 C40 3(2) . . . . ?
C37 C36 C35 C32 -174.9(14) . . . . ?
C37 C48 C53 C52 169.7(14) . . . . ?
C98 C93 C94 C95 3(3) . . . . ?
C26 C21 C22 C23 4(2) . . . . ?
C26 C21 C12 C13 150.4(14) . . . . ?
C26 C21 C12 C11 -30(2) . . . . ?
C76 C77 C78 C79 -1(2) . . . . ?
C96 C95 C94 C93 -7(3) . . . . ?
C53 C48 C37 C38 150.6(15) . . . . ?
C53 C48 C37 C36 -30(2) . . . . ?
C85 C88 C89 C90 -169.4(14) . . . . ?
C19 C14 C10 C9 -145.5(16) . . . . ?
C19 C14 C10 C11 31(2) . . . . ?
C19 C14 C15 C16 5(3) . . . . ?
C84 C85 C86 C87 5(2) . . . . ?
C84 C83 C82 C87 0(3) . . . . ?
C84 C83 C82 C81 177.7(16) . . . . ?
C33 C32 C35 C40 157.6(15) . . . . ?
C33 C32 C35 C36 -25(2) . . . . ?
C33 C32 C31 C30 0(2) . . . . ?
C86 C85 C84 C83 -6(2) . . . . ?
C86 C87 C82 C83 -1(2) . . . . ?
C86 C87 C82 C81 -179.0(15) . . . . ?
C60 C55 C56 C57 4(2) . . . . ?
C60 C55 C54 O20 12(3) . . . . ?
C60 C55 C54 O19 -166.1(16) . . . . ?
C66 C65 C67 C72 13(2) . . . . ?
C66 C65 C67 C68 -162.8(19) . . . . ?
C3 C2 C7 C6 2(3) . . . . ?
C57 C58 C59 C60 2(2) . . . . ?
C57 C58 C61 C66 -153.0(15) . . . . ?
C57 C58 C61 C62 33(2) . . . . ?
C97 C98 C93 C92 -175.0(16) . . . . ?
C97 C98 C93 C94 2(3) . . . . ?
C97 C96 C95 C94 4(3) . . . . ?
C64 C63 C62 C61 2(2) . . . . ?
C64 C63 C74 C79 -42(2) . . . . ?
C64 C63 C74 C75 139.2(16) . . . . ?
C64 C65 C67 C72 -170.4(16) . . . . ?
C64 C65 C67 C68 14(3) . . . . ?
C93 C98 C97 C96 -5(3) . . . . ?
C82 C87 C86 C85 -1(2) . . . . ?
C82 C83 C84 C85 4(2) . . . . ?
C29 C30 C31 C32 0(3) . . . . ?
C65 C66 C61 C58 -175.1(15) . . . . ?
C65 C66 C61 C62 -1(2) . . . . ?
C65 C67 C72 C71 -178.9(16) . . . . ?
C65 C67 C68 C69 -178(2) . . . . ?
C17 C16 C15 C14 2(3) . . . . ?
C7 C2 C3 C4 2(3) . . . . ?
C62 C63 C64 C65 -1(2) . . . . ?
C62 C63 C74 C79 134.1(16) . . . . ?
C62 C63 C74 C75 -45(2) . . . . ?
C95 C96 C97 C98 1(3) . . . . ?
C31 C32 C35 C40 -25(2) . . . . ?
C31 C32 C35 C36 152.2(15) . . . . ?
C31 C32 C33 C34 1(2) . . . . ?
C31 C30 C29 C28 178.7(15) . . . . ?
C31 C30 C29 C34 -1(2) . . . . ?
C42 C41 C46 C45 3(2) . . . . ?
C56 C55 C54 O20 -167.3(17) . . . . ?
C56 C55 C54 O19 14(3) . . . . ?
C43 C44 C45 C46 -1(3) . . . . ?
C73 C70 C71 C72 177.6(17) . . . . ?
C73 C70 C69 C68 -174(2) . . . . ?
C74 C63 C64 C65 174.7(15) . . . . ?
C74 C63 C62 C61 -174.3(15) . . . . ?
C74 C79 C78 C77 -3(2) . . . . ?
C61 C58 C59 C60 -179.4(15) . . . . ?
C61 C58 C57 C56 -177.8(14) . . . . ?
C61 C66 C65 C64 2(2) . . . . ?
C61 C66 C65 C67 178.5(15) . . . . ?
C67 C72 C71 C70 0(3) . . . . ?
C67 C68 C69 C70 -7(4) . . . . ?
C54 C55 C56 C57 -176.5(16) . . . . ?
C18 C17 C16 C15 -7(3) . . . . ?
C10 C9 C8 C13 2(2) . . . . ?
C10 C9 C8 C5 -175.4(14) . . . . ?
C10 C14 C19 C18 167.8(16) . . . . ?
C10 C14 C15 C16 -170.5(15) . . . . ?
C4 C5 C8 C13 -137.9(17) . . . . ?
C4 C5 C8 C9 40(2) . . . . ?
C4 C5 C6 C7 0(2) . . . . ?
C16 C17 C18 C19 4(3) . . . . ?
C45 C44 C43 C42 0(3) . . . . ?
C46 C41 C42 C43 -3(2) . . . . ?
C15 C14 C19 C18 -8(3) . . . . ?
C15 C14 C10 C9 30(2) . . . . ?
C15 C14 C10 C11 -153.2(16) . . . . ?
C72 C67 C68 C69 6(3) . . . . ?
C68 C67 C72 C71 -3(3) . . . . ?
C71 C70 C73 O23 -11(3) . . . . ?
C71 C70 C73 O24 160.5(19) . . . . ?
C71 C70 C69 C68 3(3) . . . . ?
C69 C70 C73 O23 166(2) . . . . ?
C69 C70 C73 O24 -22(3) . . . . ?
C69 C70 C71 C72 0(3) . . . . ?
C109 N03P C107 O26 4(3) . . . . ?
C108 N03P C107 O26 -178(2) . . . . ?
O28 C113 N0 C115 139(9) . . . . ?
O28 C113 N0 C114 -74(12) . . . . ?
